data_4325388
loop_
_publ_author_name
'Daniel K. Unruh'
'Jie Ling'
'Jie Qiu'
'Laura Pressprich'
'Melissa Baranay'
'Matthew Ward'
'Peter C. Burns'

_publ_section_title
;
 Complex nanoscale Cage Clusters Built from Uranyl Polyhedra and Phosphate
 Tetrahedra
;
_journal_name_full 'Inorganic Chemistry'
_journal_page_first 5509
_journal_page_last 5516
_journal_paper_doi 10.1021/ic200065y
_journal_volume 50
_journal_year 2011
_chemical_formula_sum 'K6 Li3 O299 U42'
_chemical_formula_weight 15036.68
_chemical_name_common U42
_chemical_name_systematic
; 
 ? 
;
_space_group_IT_number 15
_symmetry_cell_setting monoclinic
_symmetry_space_group_name_Hall '-C 2yc'
_symmetry_space_group_name_H-M 'C 1 2/c 1'
_atom_sites_solution_hydrogens none
_atom_sites_solution_primary direct
_atom_sites_solution_secondary difmap
_audit_creation_method SHELXL-97
_cell_angle_alpha 90.00
_cell_angle_beta 102.8590(10)
_cell_angle_gamma 90.00
_cell_formula_units_Z 4
_cell_length_a 26.3747(16)
_cell_length_b 35.341(2)
_cell_length_c 39.674(3)
_cell_measurement_reflns_used 9994
_cell_measurement_temperature 100(2)
_cell_measurement_theta_max 22.04
_cell_measurement_theta_min 2.26
_cell_volume 36053(4)
_computing_cell_refinement 'Bruker SAINT'
_computing_data_collection 'Bruker APEX2'
_computing_data_reduction 'Bruker SAINT'
_computing_molecular_graphics 'Bruker SHELXTL'
_computing_publication_material 'CrystalMaker 8.3.0'
_computing_structure_refinement 'SHELXL-97 (Sheldrick, 2008)'
_computing_structure_solution 'SHELXS-97 (Sheldrick, 2008)'
_diffrn_ambient_temperature 100(2)
_diffrn_measured_fraction_theta_full 0.998
_diffrn_measured_fraction_theta_max 0.998
_diffrn_measurement_device_type 'Bruker APEX-II CCD'
_diffrn_measurement_method '\f and \w scans'
_diffrn_radiation_monochromator graphite
_diffrn_radiation_source 'fine-focus sealed tube'
_diffrn_radiation_type MoK\a
_diffrn_radiation_wavelength 0.71073
_diffrn_reflns_av_R_equivalents 0.1233
_diffrn_reflns_av_sigmaI/netI 0.0937
_diffrn_reflns_limit_h_max 31
_diffrn_reflns_limit_h_min -31
_diffrn_reflns_limit_k_max 42
_diffrn_reflns_limit_k_min -42
_diffrn_reflns_limit_l_max 47
_diffrn_reflns_limit_l_min -47
_diffrn_reflns_number 177709
_diffrn_reflns_theta_full 25.10
_diffrn_reflns_theta_max 25.10
_diffrn_reflns_theta_min 1.19
_exptl_absorpt_coefficient_mu 18.957
_exptl_absorpt_correction_T_max 0.7030
_exptl_absorpt_correction_T_min 0.2530
_exptl_absorpt_correction_type multi-scan
_exptl_absorpt_process_details SADABS
_exptl_crystal_colour yellow
_exptl_crystal_density_diffrn 2.770
_exptl_crystal_description plate
_exptl_crystal_F_000 25516
_exptl_crystal_size_max 0.10
_exptl_crystal_size_mid 0.08
_exptl_crystal_size_min 0.02
_refine_diff_density_max 3.869
_refine_diff_density_min -1.987
_refine_diff_density_rms 0.423
_refine_ls_extinction_method none
_refine_ls_goodness_of_fit_ref 1.025
_refine_ls_hydrogen_treatment none
_refine_ls_matrix_type full
_refine_ls_number_parameters 821
_refine_ls_number_reflns 32056
_refine_ls_number_restraints 0
_refine_ls_restrained_S_all 1.025
_refine_ls_R_factor_all 0.1206
_refine_ls_R_factor_gt 0.0631
_refine_ls_shift/su_max 0.001
_refine_ls_shift/su_mean 0.000
_refine_ls_structure_factor_coef Fsqd
_refine_ls_weighting_details 'calc w=1/[\s^2^(Fo^2^)+(0.0796P)^2^+2750.5298P] where P=(Fo^2^+2Fc^2^)/3'
_refine_ls_weighting_scheme calc
_refine_ls_wR_factor_gt 0.1552
_refine_ls_wR_factor_ref 0.1837
_reflns_number_gt 19917
_reflns_number_total 32056
_reflns_threshold_expression >2sigma(I)
_cod_data_source_file ic200065y_si_001_4.cif
_cod_data_source_block sadabs_c2c
_cod_database_code 4325388

loop_
_symmetry_equiv_pos_as_xyz
'x, y, z'
'-x, y, -z+1/2'
'x+1/2, y+1/2, z'
'-x+1/2, y+1/2, -z+1/2'
'-x, -y, -z'
'x, -y, z-1/2'
'-x+1/2, -y+1/2, -z'
'x+1/2, -y+1/2, z-1/2'

loop_
_atom_site_label
_atom_site_type_symbol
_atom_site_fract_x
_atom_site_fract_y
_atom_site_fract_z
_atom_site_U_iso_or_equiv
_atom_site_adp_type
_atom_site_occupancy
_atom_site_symmetry_multiplicity
_atom_site_calc_flag
_atom_site_refinement_flags
U1 U 0.88836(3) 0.42802(2) 0.24408(2) 0.0225(2) Uani 1 1 d .
U2 U 0.75058(3) 0.58161(2) 0.15359(3) 0.0284(2) Uani 1 1 d .
U3 U 0.89008(4) 0.68752(2) 0.05092(2) 0.0275(2) Uani 1 1 d .
U4 U 1.01675(3) 0.42703(2) 0.32545(2) 0.0230(2) Uani 1 1 d .
U5 U 1.02984(3) 0.50329(2) 0.39732(2) 0.0250(2) Uani 1 1 d .
U6 U 0.84141(4) 0.58100(3) 0.08748(2) 0.0295(2) Uani 1 1 d .
U7 U 0.72934(3) 0.76255(2) 0.35917(3) 0.0289(2) Uani 1 1 d .
U8 U 0.78068(3) 0.50398(2) 0.23842(2) 0.0248(2) Uani 1 1 d .
U9 U 0.69947(4) 0.68744(2) 0.19025(2) 0.0283(2) Uani 1 1 d .
U10 U 0.85793(4) 0.76261(3) 0.44093(2) 0.0300(2) Uani 1 1 d .
U11 U 0.84448(3) 0.78363(2) 0.08397(2) 0.0283(2) Uani 1 1 d .
U12 U 0.72020(3) 0.36295(2) 0.17573(2) 0.0282(2) Uani 1 1 d .
U13 U 0.77347(3) 0.56791(2) 0.32995(3) 0.0293(2) Uani 1 1 d .
U14 U 0.70475(3) 0.37293(2) 0.27054(2) 0.0262(2) Uani 1 1 d .
U15 U 0.74498(4) 0.78319(2) 0.15739(2) 0.0280(2) Uani 1 1 d .
U16 U 0.89503(4) 0.56812(3) 0.40771(3) 0.0312(2) Uani 1 1 d .
U17 U 0.94971(4) 0.67503(2) 0.45590(2) 0.0282(2) Uani 1 1 d .
U18 U 0.43931(3) 0.41548(3) 0.21155(3) 0.0306(2) Uani 1 1 d .
U19 U 0.69950(3) 0.67510(2) 0.29803(2) 0.0273(2) Uani 1 1 d .
U20 U 0.45585(4) 0.37428(2) 0.11205(2) 0.0284(2) Uani 1 1 d .
U21 U 0.59374(4) 0.36408(3) 0.09343(2) 0.0294(2) Uani 1 1 d .
K1 K 0.9824(3) 0.6164(2) 0.1068(2) 0.072(2) Uani 1 1 d .
K2 K 0.3855(3) 0.3197(3) 0.1767(2) 0.091(3) Uani 1 1 d .
K3 K 0.7908(4) 0.6167(2) 0.2477(2) 0.094(3) Uani 1 1 d .
Li1 Li 1.0000 0.4854(15) 0.2500 0.027(12) Uiso 1 2 d S
Li2 Li 0.8580(17) 0.7821(12) 0.3536(12) 0.040(11) Uiso 1 1 d .
O1 O 0.6435(6) 0.3288(4) 0.0631(4) 0.031(4) Uiso 1 1 d .
O2 O 0.8321(5) 0.4566(4) 0.2753(4) 0.024(3) Uiso 1 1 d .
O3 O 1.0101(5) 0.4703(4) 0.3003(4) 0.021(3) Uiso 1 1 d .
O4 O 0.8208(5) 0.4612(4) 0.2056(4) 0.023(3) Uiso 1 1 d .
O5 O 0.9559(6) 0.3973(4) 0.2815(4) 0.027(4) Uiso 1 1 d .
O6 O 0.9076(6) 0.5464(4) 0.0688(4) 0.031(4) Uiso 1 1 d .
O7 O 0.8869(6) 0.7692(4) 0.1231(4) 0.033(4) Uiso 1 1 d .
O8 O 0.7369(6) 0.8285(4) 0.3601(4) 0.030(4) Uiso 1 1 d .
O9 O 0.9746(6) 0.4574(4) 0.3642(4) 0.032(4) Uiso 1 1 d .
O10 O 0.6332(6) 0.6688(4) 0.3009(4) 0.028(4) Uiso 1 1 d .
O11 O 0.8230(6) 0.7187(4) 0.0714(4) 0.033(4) Uiso 1 1 d .
O12 O 0.9398(6) 0.3969(4) 0.2121(4) 0.032(4) Uiso 1 1 d .
O13 O 0.9785(6) 0.5404(4) 0.4269(4) 0.031(4) Uiso 1 1 d .
O14 O 0.6762(6) 0.6577(4) 0.2379(4) 0.029(4) Uiso 1 1 d .
O15 O 0.6824(6) 0.3996(4) 0.2136(4) 0.031(4) Uiso 1 1 d .
O16 O 1.0758(6) 0.4592(4) 0.3695(4) 0.028(4) Uiso 1 1 d .
O17 O 1.0398(6) 0.6578(4) 0.4675(4) 0.032(4) Uiso 1 1 d .
O18 O 0.5896(6) 0.3190(4) 0.0480(4) 0.030(4) Uiso 1 1 d .
O19 O 0.7708(6) 0.7408(4) 0.4161(4) 0.027(4) Uiso 1 1 d .
O20 O 1.0178(6) 0.5353(4) 0.3613(4) 0.029(4) Uiso 1 1 d .
O21 O 0.8699(6) 0.8471(4) 0.0976(4) 0.032(4) Uiso 1 1 d .
O22 O 0.7389(6) 0.5411(4) 0.2747(4) 0.025(4) Uiso 1 1 d .
O23 O 0.7545(6) 0.5209(5) 0.1799(4) 0.036(4) Uiso 1 1 d .
O24 O 0.6870(6) 0.7416(5) 0.3030(4) 0.037(4) Uiso 1 1 d .
O25 O 0.9503(6) 0.6685(4) 0.5010(4) 0.033(4) Uiso 1 1 d .
O26 O 0.6527(6) 0.3983(4) 0.1376(4) 0.030(4) Uiso 1 1 d .
O27 O 0.7743(6) 0.7830(5) 0.4143(5) 0.039(4) Uiso 1 1 d .
O28 O 0.7214(6) 0.6958(5) 0.3570(4) 0.038(4) Uiso 1 1 d .
O29 O 0.6703(6) 0.6995(4) 0.2416(4) 0.031(4) Uiso 1 1 d .
O30 O 0.9015(6) 0.8315(5) 0.0746(4) 0.035(4) Uiso 1 1 d .
O31 O 0.6822(6) 0.3748(4) 0.1178(4) 0.032(4) Uiso 1 1 d .
O32 O 0.9490(6) 0.6085(5) 0.4488(4) 0.036(4) Uiso 1 1 d .
O33 O 0.8520(6) 0.6910(4) 0.0069(4) 0.031(4) Uiso 1 1 d .
O34 O 0.7658(6) 0.6803(4) 0.2950(4) 0.034(4) Uiso 1 1 d .
O35 O 0.8748(6) 0.7571(4) 0.3997(4) 0.025(4) Uiso 1 1 d .
O36 O 0.7694(6) 0.7697(5) 0.1046(4) 0.034(4) Uiso 1 1 d .
O37 O 0.8817(6) 0.5206(4) 0.0898(4) 0.032(4) Uiso 1 1 d .
O38 O 0.9010(6) 0.7542(4) 0.0526(4) 0.033(4) Uiso 1 1 d .
O39 O 0.9252(5) 0.4149(4) 0.3038(4) 0.023(3) Uiso 1 1 d .
O40 O 0.8017(6) 0.7985(4) 0.0442(4) 0.033(4) Uiso 1 1 d .
O41 O 0.5908(6) 0.4018(5) 0.0629(4) 0.037(4) Uiso 1 1 d .
O42 O 0.7892(6) 0.3184(4) 0.1757(4) 0.033(4) Uiso 1 1 d .
O43 O 0.7746(6) 0.5128(4) 0.2965(4) 0.030(4) Uiso 1 1 d .
O44 O 0.8876(6) 0.5985(5) 0.1235(4) 0.035(4) Uiso 1 1 d .
O45 O 0.7895(6) 0.7564(4) 0.3453(4) 0.025(4) Uiso 1 1 d .
O46 O 0.7244(6) 0.7182(5) 0.1434(5) 0.039(4) Uiso 1 1 d .
O47 O 0.5417(6) 0.4000(4) 0.1222(4) 0.033(4) Uiso 1 1 d .
O48 O 0.8305(6) 0.6410(5) 0.0599(4) 0.035(4) Uiso 1 1 d .
O49 O 0.6973(6) 0.6210(4) 0.1805(4) 0.034(4) Uiso 1 1 d .
O50 O 0.7093(6) 0.6075(5) 0.2981(5) 0.039(4) Uiso 1 1 d .
O51 O 0.7644(6) 0.4013(4) 0.1748(4) 0.028(4) Uiso 1 1 d .
O52 O 0.8500(6) 0.3851(4) 0.2423(4) 0.028(4) Uiso 1 1 d .
O53 O 0.7516(6) 0.4103(4) 0.2831(4) 0.031(4) Uiso 1 1 d .
O54 O 0.5920(6) 0.3273(4) 0.1237(4) 0.031(4) Uiso 1 1 d .
O55 O 0.5045(7) 0.3512(5) 0.0725(5) 0.040(4) Uiso 1 1 d .
O56 O 0.3475(6) 0.4040(4) 0.1970(4) 0.032(4) Uiso 1 1 d .
O57 O 0.7279(6) 0.5478(5) 0.2001(4) 0.035(4) Uiso 1 1 d .
O58 O 0.9231(5) 0.4718(4) 0.2457(4) 0.022(3) Uiso 1 1 d .
O59 O 0.8751(6) 0.6219(4) 0.0505(4) 0.034(4) Uiso 1 1 d .
O60 O 1.0359(6) 0.6990(5) 0.4719(4) 0.034(4) Uiso 1 1 d .
O61 O 0.8612(6) 0.6953(5) 0.4457(4) 0.037(4) Uiso 1 1 d .
O62 O 0.9506(6) 0.6819(5) 0.4113(4) 0.038(4) Uiso 1 1 d .
O63 O 0.7264(6) 0.4727(4) 0.2316(4) 0.024(3) Uiso 1 1 d .
O64 O 0.6323(6) 0.6914(5) 0.1675(5) 0.039(4) Uiso 1 1 d .
O65 O 1.1007(6) 0.4166(4) 0.3134(4) 0.030(4) Uiso 1 1 d .
O66 O 0.9173(7) 0.5924(5) 0.3742(5) 0.043(5) Uiso 1 1 d .
O67 O 0.7108(6) 0.6406(4) 0.1495(4) 0.032(4) Uiso 1 1 d .
O68 O 0.7859(6) 0.8089(5) 0.1145(4) 0.034(4) Uiso 1 1 d .
O69 O 0.6818(6) 0.7963(5) 0.1317(4) 0.037(4) Uiso 1 1 d .
O70 O 1.0405(6) 0.4712(5) 0.4335(4) 0.036(4) Uiso 1 1 d .
O71 O 0.7585(6) 0.3489(5) 0.2345(4) 0.035(4) Uiso 1 1 d .
O72 O 0.4678(6) 0.4171(5) 0.1589(4) 0.038(4) Uiso 1 1 d .
O73 O 0.8709(6) 0.5439(5) 0.4402(5) 0.040(4) Uiso 1 1 d .
O74 O 1.0236(6) 0.3850(4) 0.3525(4) 0.031(4) Uiso 1 1 d .
O75 O 0.7240(6) 0.6221(5) 0.3342(4) 0.036(4) Uiso 1 1 d .
O76 O 0.7340(6) 0.8320(4) 0.1959(4) 0.032(4) Uiso 1 1 d .
O77 O 0.8936(7) 0.6232(5) 0.4416(5) 0.040(4) Uiso 1 1 d .
O78 O 0.7942(6) 0.5634(5) 0.0519(4) 0.036(4) Uiso 1 1 d .
O79 O 0.7334(6) 0.3467(4) 0.3272(4) 0.032(4) Uiso 1 1 d .
O80 O 0.4331(7) 0.4126(5) 0.0824(5) 0.040(4) Uiso 1 1 d .
O81 O 0.8055(6) 0.7673(5) 0.1831(4) 0.038(4) Uiso 1 1 d .
O82 O 0.8356(6) 0.5350(5) 0.2448(4) 0.034(4) Uiso 1 1 d .
O83 O 0.8074(7) 0.5982(5) 0.1828(5) 0.048(5) Uiso 1 1 d .
O84 O 0.9272(7) 0.6855(5) 0.0944(5) 0.039(4) Uiso 1 1 d .
O85 O 0.9446(6) 0.5128(4) 0.4043(4) 0.033(4) Uiso 1 1 d .
O86 O 0.6587(6) 0.3356(5) 0.2580(4) 0.034(4) Uiso 1 1 d .
O87 O 0.4121(6) 0.4036(4) 0.1513(4) 0.033(4) Uiso 1 1 d .
O88 O 0.4767(6) 0.3358(5) 0.1415(4) 0.039(4) Uiso 1 1 d .
O89 O 0.6749(6) 0.3260(4) 0.1789(4) 0.030(4) Uiso 1 1 d .
O90 O 0.7040(7) 0.7547(5) 0.1980(5) 0.048(5) Uiso 1 1 d .
O91 O 0.6370(7) 0.4163(5) 0.2668(5) 0.040(4) Uiso 1 1 d .
O92 O 0.8403(8) 0.5308(6) 0.3645(5) 0.057(6) Uiso 1 1 d .
O93 O 0.4303(7) 0.4665(5) 0.2046(5) 0.044(5) Uiso 1 1 d .
O94 O 0.8444(7) 0.7674(5) 0.4828(5) 0.044(5) Uiso 1 1 d .
O95 O 0.8219(7) 0.5919(5) 0.3124(5) 0.044(5) Uiso 1 1 d .
O96 O 0.9431(6) 0.7410(5) 0.4641(4) 0.038(4) Uiso 1 1 d .
O97 O 0.7770(7) 0.6151(5) 0.1079(5) 0.040(4) Uiso 1 1 d .
O98 O 0.7662(7) 0.6846(5) 0.2129(5) 0.040(4) Uiso 1 1 d .
O99 O 0.8105(7) 0.5959(5) 0.3852(5) 0.047(5) Uiso 1 1 d .
O100 O 0.6944(7) 0.5649(5) 0.1240(5) 0.042(5) Uiso 1 1 d .
O101 O 0.4506(7) 0.3656(5) 0.2181(5) 0.042(5) Uiso 1 1 d .
O102 O 0.6673(7) 0.7662(5) 0.3719(5) 0.048(5) Uiso 1 1 d .
O103 O 0.8031(8) 0.5435(6) 0.1242(5) 0.056(5) Uiso 1 1 d .
O104 O 0.7264(7) 0.5429(5) 0.3480(5) 0.044(5) Uiso 1 1 d .
O105 O 0.5304(8) 0.4252(6) 0.2271(6) 0.061(6) Uiso 1 1 d .
O106 O 0.9276(8) 0.5421(6) 0.3039(5) 0.057(5) Uiso 1 1 d .
O107 O 1.0000 0.5424(8) 0.2500 0.055(8) Uiso 1 2 d S
O108 O 0.4993(8) 0.2743(6) 0.0777(6) 0.068(6) Uiso 1 1 d .
O109 O 0.5615(9) 0.7050(7) 0.2364(6) 0.075(7) Uiso 1 1 d .
O110 O 0.8674(9) 0.3626(7) 0.3291(6) 0.077(7) Uiso 1 1 d .
O111 O 0.8106(8) 0.6844(6) 0.1297(6) 0.067(6) Uiso 1 1 d .
O112 O 0.8268(11) 0.7577(8) -0.0464(8) 0.101(9) Uiso 1 1 d .
O113 O 0.5638(10) 0.3375(7) 0.2024(7) 0.091(8) Uiso 1 1 d .
O114 O 0.8184(12) 0.6709(9) 0.3811(9) 0.122(11) Uiso 1 1 d .
O115 O 0.3588(10) 0.5018(7) 0.2359(7) 0.085(8) Uiso 1 1 d .
O116 O 0.8168(12) 0.7220(9) -0.0567(8) 0.116(10) Uiso 1 1 d .
O117 O 0.8621(12) 0.6815(8) 0.3502(8) 0.108(10) Uiso 1 1 d .
O118 O 0.8811(11) 0.5131(8) 0.0040(7) 0.100(9) Uiso 1 1 d .
O119 O 0.8993(9) 0.7516(7) 0.3254(6) 0.079(7) Uiso 1 1 d .
O120 O 0.7528(12) 0.6373(8) 0.0001(8) 0.109(9) Uiso 1 1 d .
O121 O 0.6781(10) 0.4741(7) 0.1368(7) 0.087(8) Uiso 1 1 d .
O122 O 0.6432(12) 0.6015(8) 0.3653(8) 0.111(10) Uiso 1 1 d .
O123 O 0.8935(11) 0.7855(8) -0.0105(8) 0.108(9) Uiso 1 1 d .
O124 O 0.2879(11) 0.4648(8) 0.1703(8) 0.103(9) Uiso 1 1 d .
O125 O 0.7500(13) 0.7716(10) 0.2614(9) 0.135(12) Uiso 1 1 d .
O126 O 0.3807(12) 0.5235(9) 0.1541(8) 0.117(10) Uiso 1 1 d .
O127 O 0.8288(16) 0.4721(11) 0.1384(11) 0.165(15) Uiso 1 1 d .
O128 O 1.0621(15) 0.7145(11) 0.5418(10) 0.149(13) Uiso 1 1 d .
O129 O 0.5507(16) 0.3384(12) -0.0174(11) 0.164(15) Uiso 1 1 d .
O130 O 0.9689(13) 0.3200(9) 0.2753(9) 0.125(11) Uiso 1 1 d .
O131 O 1.0785(13) 0.6178(10) 0.5246(9) 0.132(12) Uiso 1 1 d .
O132 O 0.4644(12) 0.4892(9) 0.1349(8) 0.117(10) Uiso 1 1 d .
O133 O 0.8725(13) 0.8615(9) 0.0100(9) 0.125(11) Uiso 1 1 d .
O134 O 0.3423(13) 0.4538(9) 0.1133(9) 0.127(11) Uiso 1 1 d .
O135 O 0.7241(16) 0.4965(12) 0.0790(11) 0.167(15) Uiso 1 1 d .
O136 O 0.7262(14) 0.7113(10) 0.0286(10) 0.144(13) Uiso 1 1 d .
O137 O 0.8948(14) 0.3257(10) 0.1967(10) 0.142(13) Uiso 1 1 d .
O138 O 0.6956(16) 0.3571(12) 0.0160(11) 0.173(16) Uiso 1 1 d .
O139 O 0.8201(15) 0.4658(11) 0.0490(10) 0.151(13) Uiso 1 1 d .
O140 O 0.6915(18) 0.6308(13) 0.0598(12) 0.195(18) Uiso 1 1 d .
O141 O 0.7254(16) 0.7274(12) 0.4671(11) 0.172(16) Uiso 1 1 d .
O142 O 1.1112(16) 0.4053(12) 0.4221(11) 0.171(16) Uiso 1 1 d .
O143 O 0.8596(16) 0.5902(12) 0.5012(11) 0.172(16) Uiso 1 1 d .
O144 O 0.6518(14) 0.8733(10) 0.3665(10) 0.146(13) Uiso 1 1 d .
O145 O 0.7524(16) 0.4131(11) 0.0901(11) 0.162(15) Uiso 1 1 d .
O146 O 1.0015(15) 0.7439(11) 0.1342(10) 0.151(14) Uiso 1 1 d .
O147 O 1.0206(15) 0.4252(11) 0.4886(11) 0.160(14) Uiso 1 1 d .
O148 O 0.6281(17) 0.5295(12) 0.1903(12) 0.179(16) Uiso 1 1 d .
O149 O 0.7975(18) 0.9003(13) 0.0661(12) 0.191(18) Uiso 1 1 d .
O150 O 0.9035(15) 0.5377(11) 0.1875(10) 0.158(14) Uiso 1 1 d .

loop_
_atom_site_aniso_label
_atom_site_aniso_U_11
_atom_site_aniso_U_22
_atom_site_aniso_U_33
_atom_site_aniso_U_23
_atom_site_aniso_U_13
_atom_site_aniso_U_12
U1 0.0206(4) 0.0201(4) 0.0275(5) -0.0008(4) 0.0067(4) -0.0032(3)
U2 0.0303(5) 0.0205(4) 0.0360(6) 0.0043(4) 0.0106(4) 0.0025(4)
U3 0.0323(5) 0.0251(5) 0.0250(5) 0.0006(4) 0.0058(4) 0.0000(4)
U4 0.0245(5) 0.0196(4) 0.0255(5) 0.0012(4) 0.0070(4) 0.0001(3)
U5 0.0292(5) 0.0233(5) 0.0233(5) 0.0014(4) 0.0074(4) 0.0009(4)
U6 0.0329(5) 0.0253(5) 0.0312(6) 0.0041(4) 0.0088(4) 0.0026(4)
U7 0.0298(5) 0.0239(5) 0.0346(6) -0.0014(4) 0.0107(4) 0.0042(4)
U8 0.0251(5) 0.0163(4) 0.0337(5) 0.0005(4) 0.0082(4) -0.0026(3)
U9 0.0329(5) 0.0215(4) 0.0307(5) 0.0007(4) 0.0077(4) 0.0015(4)
U10 0.0347(5) 0.0291(5) 0.0277(5) -0.0023(4) 0.0101(4) 0.0032(4)
U11 0.0296(5) 0.0244(5) 0.0303(5) 0.0015(4) 0.0055(4) 0.0001(4)
U12 0.0271(5) 0.0207(4) 0.0359(6) -0.0003(4) 0.0049(4) -0.0068(4)
U13 0.0286(5) 0.0229(5) 0.0363(6) -0.0030(4) 0.0070(4) -0.0008(4)
U14 0.0236(5) 0.0214(4) 0.0337(5) 0.0012(4) 0.0064(4) -0.0052(4)
U15 0.0339(5) 0.0208(4) 0.0291(5) 0.0008(4) 0.0069(4) 0.0015(4)
U16 0.0318(5) 0.0280(5) 0.0347(6) -0.0032(4) 0.0089(4) 0.0008(4)
U17 0.0345(5) 0.0256(5) 0.0255(5) 0.0011(4) 0.0090(4) 0.0013(4)
U18 0.0255(5) 0.0330(5) 0.0330(6) -0.0009(4) 0.0060(4) 0.0016(4)
U19 0.0257(5) 0.0233(5) 0.0339(6) -0.0001(4) 0.0089(4) 0.0016(4)
U20 0.0296(5) 0.0256(5) 0.0291(5) 0.0033(4) 0.0044(4) 0.0003(4)
U21 0.0310(5) 0.0264(5) 0.0308(6) 0.0030(4) 0.0068(4) -0.0026(4)
K1 0.051(4) 0.062(5) 0.108(7) 0.030(5) 0.024(4) 0.015(4)
K2 0.087(6) 0.109(7) 0.090(7) -0.051(6) 0.045(5) -0.045(5)
K3 0.170(10) 0.060(5) 0.057(5) 0.011(4) 0.039(6) 0.051(6)

loop_
_atom_type_symbol
_atom_type_description
_atom_type_scat_dispersion_real
_atom_type_scat_dispersion_imag
_atom_type_scat_source
O O 0.0106 0.0060 'International Tables Vol C Tables 4.2.6.8 and 6.1.1.4'
K K 0.2009 0.2494 'International Tables Vol C Tables 4.2.6.8 and 6.1.1.4'
U U -9.6767 9.6646 'International Tables Vol C Tables 4.2.6.8 and 6.1.1.4'
Li Li -0.0003 0.0001 'International Tables Vol C Tables 4.2.6.8 and 6.1.1.4'

loop_
_geom_angle_atom_site_label_1
_geom_angle_atom_site_label_2
_geom_angle_atom_site_label_3
_geom_angle
_geom_angle_site_symmetry_1
_geom_angle_site_symmetry_3
O58 U1 O52 176.9(7) . .
O58 U1 O5 93.9(6) . .
O52 U1 O5 88.6(6) . .
O58 U1 O12 94.2(6) . .
O52 U1 O12 88.4(6) . .
O5 U1 O12 70.8(5) . .
O58 U1 O2 89.2(6) . .
O52 U1 O2 88.1(6) . .
O5 U1 O2 110.4(5) . .
O12 U1 O2 176.4(5) . .
O58 U1 O4 84.3(6) . .
O52 U1 O4 93.2(6) . .
O5 U1 O4 178.2(5) . .
O12 U1 O4 109.0(5) . .
O2 U1 O4 70.0(5) . .
O58 U1 O39 92.3(6) . .
O52 U1 O39 88.6(6) . .
O5 U1 O39 36.1(5) . .
O12 U1 O39 106.9(5) . .
O2 U1 O39 74.3(5) . .
O4 U1 O39 144.1(5) . .
O58 U1 O65 90.6(6) . 2_755
O52 U1 O65 90.5(6) . 2_755
O5 U1 O65 107.0(5) . 2_755
O12 U1 O65 36.3(5) . 2_755
O2 U1 O65 142.5(5) . 2_755
O4 U1 O65 72.8(5) . 2_755
O39 U1 O65 143.1(5) . 2_755
O58 U1 Li1 24.8(8) . .
O52 U1 Li1 158.3(8) . .
O5 U1 Li1 73.5(7) . .
O12 U1 Li1 74.3(7) . .
O2 U1 Li1 109.3(7) . .
O4 U1 Li1 104.7(7) . .
O39 U1 Li1 84.1(4) . .
O65 U1 Li1 83.4(4) 2_755 .
O58 U1 U8 76.5(4) . .
O52 U1 U8 100.4(5) . .
O5 U1 U8 144.1(4) . .
O12 U1 U8 143.4(4) . .
O2 U1 U8 36.5(4) . .
O4 U1 U8 35.7(3) . .
O39 U1 U8 108.8(3) . .
O65 U1 U8 107.6(4) 2_755 .
Li1 U1 U8 101.2(7) . .
O100 U2 O83 179.1(9) . .
O100 U2 O67 87.5(7) . .
O83 U2 O67 93.0(7) . .
O100 U2 O23 86.5(7) . .
O83 U2 O23 93.6(7) . .
O67 U2 O23 144.6(6) . .
O100 U2 O57 91.7(7) . .
O83 U2 O57 88.9(7) . .
O67 U2 O57 108.5(6) . .
O23 U2 O57 37.0(5) . .
O100 U2 O49 90.1(7) . .
O83 U2 O49 90.7(7) . .
O67 U2 O49 37.6(5) . .
O23 U2 O49 107.5(6) . .
O57 U2 O49 70.9(5) . .
O100 U2 O97 90.2(7) . .
O83 U2 O97 89.1(7) . .
O67 U2 O97 72.9(6) . .
O23 U2 O97 141.9(6) . .
O57 U2 O97 177.7(6) . .
O49 U2 O97 110.4(6) . .
O100 U2 O103 88.8(7) . .
O83 U2 O103 90.4(8) . .
O67 U2 O103 140.1(6) . .
O23 U2 O103 74.6(6) . .
O57 U2 O103 111.4(6) . .
O49 U2 O103 177.5(6) . .
O97 U2 O103 67.4(6) . .
O100 U2 K3 139.3(6) . .
O83 U2 K3 41.6(6) . .
O67 U2 K3 78.5(4) . .
O23 U2 K3 83.6(4) . .
O57 U2 K3 58.2(4) . .
O49 U2 K3 56.1(4) . .
O97 U2 K3 120.7(4) . .
O103 U2 K3 125.8(5) . .
O100 U2 U6 95.7(6) . .
O83 U2 U6 83.4(6) . .
O67 U2 U6 106.9(4) . .
O23 U2 U6 108.4(4) . .
O57 U2 U6 144.1(4) . .
O49 U2 U6 143.9(4) . .
O97 U2 U6 34.3(4) . .
O103 U2 U6 34.1(5) . .
K3 U2 U6 124.90(17) . .
O84 U3 O33 178.3(7) . .
O84 U3 O59 91.4(7) . .
O33 U3 O59 90.3(6) . .
O84 U3 O48 93.9(7) . .
O33 U3 O48 87.0(6) . .
O59 U3 O48 36.5(5) . .
O84 U3 O60 93.0(7) . 2_755
O33 U3 O60 87.0(6) . 2_755
O59 U3 O60 108.6(6) . 2_755
O48 U3 O60 144.5(6) . 2_755
O84 U3 O38 88.5(7) . .
O33 U3 O38 89.8(6) . .
O59 U3 O38 176.8(6) . .
O48 U3 O38 140.3(5) . .
O60 U3 O38 74.6(5) 2_755 .
O84 U3 O11 88.8(7) . .
O33 U3 O11 90.1(6) . .
O59 U3 O11 108.9(5) . .
O48 U3 O11 72.5(5) . .
O60 U3 O11 142.4(5) 2_755 .
O38 U3 O11 67.9(5) . .
O84 U3 O17 89.0(7) . 2_755
O33 U3 O17 92.0(6) . 2_755
O59 U3 O17 72.7(5) . 2_755
O48 U3 O17 109.2(5) . 2_755
O60 U3 O17 36.2(5) 2_755 2_755
O38 U3 O17 110.5(5) . 2_755
O11 U3 O17 177.3(6) . 2_755
O84 U3 K1 43.6(6) . .
O33 U3 K1 138.1(5) . .
O59 U3 K1 56.1(4) . .
O48 U3 K1 79.3(4) . .
O60 U3 K1 82.1(4) 2_755 .
O38 U3 K1 125.2(4) . .
O11 U3 K1 122.1(4) . .
O17 U3 K1 56.8(4) 2_755 .
O84 U3 U11 81.6(5) . .
O33 U3 U11 96.7(5) . .
O59 U3 U11 142.4(4) . .
O48 U3 U11 106.8(4) . .
O60 U3 U11 108.6(4) 2_755 .
O38 U3 U11 34.5(4) . .
O11 U3 U11 34.6(4) . .
O17 U3 U11 143.3(4) 2_755 .
K1 U3 U11 125.12(14) . .
O3 U4 O74 177.4(7) . .
O3 U4 O12 91.9(6) . 2_755
O74 U4 O12 90.3(6) . 2_755
O3 U4 O5 90.1(6) . .
O74 U4 O5 92.0(6) . .
O12 U4 O5 70.8(5) 2_755 .
O3 U4 O9 88.5(6) . .
O74 U4 O9 89.3(6) . .
O12 U4 O9 178.8(6) 2_755 .
O5 U4 O9 110.4(5) . .
O3 U4 O16 88.3(6) . .
O74 U4 O16 89.6(6) . .
O12 U4 O16 110.9(5) 2_755 .
O5 U4 O16 177.7(5) . .
O9 U4 O16 68.0(5) . .
O3 U4 O65 90.0(6) . .
O74 U4 O65 91.0(6) . .
O12 U4 O65 36.3(5) 2_755 .
O5 U4 O65 107.1(5) . .
O9 U4 O65 142.5(5) . .
O16 U4 O65 74.6(5) . .
O3 U4 O39 89.2(6) . .
O74 U4 O39 91.4(6) . .
O12 U4 O39 106.6(5) 2_755 .
O5 U4 O39 35.8(5) . .
O9 U4 O39 74.5(5) . .
O16 U4 O39 142.5(5) . .
O65 U4 O39 142.9(5) . .
O3 U4 Li1 22.3(8) . .
O74 U4 Li1 160.4(9) . .
O12 U4 Li1 73.5(7) 2_755 .
O5 U4 Li1 72.5(7) . .
O9 U4 Li1 107.2(7) . .
O16 U4 Li1 106.3(7) . .
O65 U4 Li1 82.5(4) . .
O39 U4 Li1 82.9(4) . .
O3 U4 U5 78.6(4) . .
O74 U4 U5 98.8(5) . .
O12 U4 U5 144.2(4) 2_755 .
O5 U4 U5 142.5(4) . .
O9 U4 U5 34.8(4) . .
O16 U4 U5 35.4(4) . .
O65 U4 U5 108.5(4) . .
O39 U4 U5 107.7(3) . .
Li1 U4 U5 100.8(7) . .
O20 U5 O70 178.7(7) . .
O20 U5 O85 89.9(6) . .
O70 U5 O85 88.8(6) . .
O20 U5 O37 90.0(6) . 2_755
O70 U5 O37 91.1(7) . 2_755
O85 U5 O37 149.8(6) . 2_755
O20 U5 O9 90.7(6) . .
O70 U5 O9 88.8(7) . .
O85 U5 O9 71.3(5) . .
O37 U5 O9 139.0(5) 2_755 .
O20 U5 O13 91.4(6) . .
O70 U5 O13 87.6(6) . .
O85 U5 O13 36.5(5) . .
O37 U5 O13 113.3(5) 2_755 .
O9 U5 O13 107.7(5) . .
O20 U5 O16 93.6(6) . .
O70 U5 O16 87.3(6) . .
O85 U5 O16 138.2(5) . .
O37 U5 O16 71.9(5) 2_755 .
O9 U5 O16 67.1(5) . .
O13 U5 O16 172.7(5) . .
O20 U5 O6 91.3(6) . 2_755
O70 U5 O6 89.3(6) . 2_755
O85 U5 O6 113.4(5) . 2_755
O37 U5 O6 36.4(5) 2_755 2_755
O9 U5 O6 175.0(5) . 2_755
O13 U5 O6 76.9(5) . 2_755
O16 U5 O6 108.2(5) . 2_755
O20 U5 U4 83.3(5) . .
O70 U5 U4 97.0(5) . .
O85 U5 U4 104.8(4) . .
O37 U5 U4 105.2(4) 2_755 .
O9 U5 U4 34.4(4) . .
O13 U5 U4 141.1(4) . .
O16 U5 U4 34.9(4) . .
O6 U5 U4 141.5(4) 2_755 .
O20 U5 K1 48.7(5) . 2_755
O70 U5 K1 131.1(5) . 2_755
O85 U5 K1 78.0(4) . 2_755
O37 U5 K1 79.4(4) 2_755 2_755
O9 U5 K1 128.7(4) . 2_755
O13 U5 K1 54.6(4) . 2_755
O16 U5 K1 132.5(4) . 2_755
O6 U5 K1 55.6(4) 2_755 2_755
U4 U5 K1 131.94(13) . 2_755
O44 U6 O78 178.8(8) . .
O44 U6 O103 90.5(7) . .
O78 U6 O103 88.5(7) . .
O44 U6 O59 90.1(7) . .
O78 U6 O59 90.8(7) . .
O103 U6 O59 175.9(6) . .
O44 U6 O97 87.8(7) . .
O78 U6 O97 91.2(7) . .
O103 U6 O97 68.6(6) . .
O59 U6 O97 107.4(6) . .
O44 U6 O48 93.0(7) . .
O78 U6 O48 87.4(7) . .
O103 U6 O48 139.6(6) . .
O59 U6 O48 36.3(5) . .
O97 U6 O48 71.4(6) . .
O44 U6 O37 93.5(7) . .
O78 U6 O37 86.8(7) . .
O103 U6 O37 73.8(6) . .
O59 U6 O37 110.2(5) . .
O97 U6 O37 142.4(6) . .
O48 U6 O37 145.8(6) . .
O44 U6 O6 90.6(6) . .
O78 U6 O6 90.3(7) . .
O103 U6 O6 110.4(6) . .
O59 U6 O6 73.7(5) . .
O97 U6 O6 178.1(6) . .
O48 U6 O6 109.8(5) . .
O37 U6 O6 36.6(5) . .
O44 U6 K1 42.5(5) . .
O78 U6 K1 138.7(6) . .
O103 U6 K1 126.1(5) . .
O59 U6 K1 56.2(4) . .
O97 U6 K1 120.2(4) . .
O48 U6 K1 79.3(4) . .
O37 U6 K1 83.1(4) . .
O6 U6 K1 59.0(4) . .
O44 U6 U2 82.5(5) . .
O78 U6 U2 96.3(5) . .
O103 U6 U2 35.0(5) . .
O59 U6 U2 141.2(4) . .
O97 U6 U2 34.7(4) . .
O48 U6 U2 105.9(4) . .
O37 U6 U2 108.3(4) . .
O6 U6 U2 144.0(4) . .
K1 U6 U2 124.96(14) . .
O45 U7 O102 176.6(8) . .
O45 U7 O8 92.7(6) . .
O102 U7 O8 90.2(7) . .
O45 U7 O27 91.5(6) . .
O102 U7 O27 91.1(7) . .
O8 U7 O27 69.9(6) . .
O45 U7 O28 86.8(6) . .
O102 U7 O28 90.2(7) . .
O8 U7 O28 178.8(6) . .
O27 U7 O28 111.2(6) . .
O45 U7 O24 86.4(6) . .
O102 U7 O24 91.0(7) . .
O8 U7 O24 110.2(6) . .
O27 U7 O24 177.9(6) . .
O28 U7 O24 68.7(6) . .
O45 U7 O42 90.2(6) . 4_655
O102 U7 O42 91.1(7) . 4_655
O8 U7 O42 36.4(5) . 4_655
O27 U7 O42 106.2(6) . 4_655
O28 U7 O42 142.5(6) . 4_655
O24 U7 O42 73.9(6) . 4_655
O45 U7 O19 90.1(6) . .
O102 U7 O19 90.7(7) . .
O8 U7 O19 106.5(5) . .
O27 U7 O19 36.6(5) . .
O28 U7 O19 74.6(5) . .
O24 U7 O19 143.2(5) . .
O42 U7 O19 142.8(5) 4_655 .
O45 U7 Li2 22.9(9) . .
O102 U7 Li2 160.4(9) . .
O8 U7 Li2 74.0(8) . .
O27 U7 Li2 72.8(9) . .
O28 U7 Li2 105.8(8) . .
O24 U7 Li2 105.1(9) . .
O42 U7 Li2 83.0(8) 4_655 .
O19 U7 Li2 83.0(8) . .
O45 U7 U19 77.5(5) . .
O102 U7 U19 99.2(6) . .
O8 U7 U19 143.5(4) . .
O27 U7 U19 144.2(4) . .
O28 U7 U19 35.3(4) . .
O24 U7 U19 35.2(4) . .
O42 U7 U19 107.8(4) 4_655 .
O19 U7 U19 108.5(4) . .
Li2 U7 U19 100.4(7) . .
O63 U8 O82 179.1(7) . .
O63 U8 O23 87.6(6) . .
O82 U8 O23 91.9(7) . .
O63 U8 O43 90.2(6) . .
O82 U8 O43 90.6(6) . .
O23 U8 O43 149.4(5) . .
O63 U8 O57 88.3(6) . .
O82 U8 O57 91.8(6) . .
O23 U8 O57 37.3(5) . .
O43 U8 O57 112.2(5) . .
O63 U8 O4 87.9(6) . .
O82 U8 O4 91.2(6) . .
O23 U8 O4 72.0(5) . .
O43 U8 O4 138.4(5) . .
O57 U8 O4 109.3(5) . .
O63 U8 O22 88.2(6) . .
O82 U8 O22 92.6(6) . .
O23 U8 O22 112.5(5) . .
O43 U8 O22 36.9(5) . .
O57 U8 O22 75.3(5) . .
O4 U8 O22 173.9(5) . .
O63 U8 O2 89.2(6) . .
O82 U8 O2 90.6(6) . .
O23 U8 O2 140.7(5) . .
O43 U8 O2 69.7(5) . .
O57 U8 O2 176.9(5) . .
O4 U8 O2 68.7(5) . .
O22 U8 O2 106.6(5) . .
O63 U8 U1 97.6(5) . .
O82 U8 U1 81.7(5) . .
O23 U8 U1 106.5(4) . .
O43 U8 U1 104.0(4) . .
O57 U8 U1 143.3(4) . .
O4 U8 U1 35.5(3) . .
O22 U8 U1 140.8(4) . .
O2 U8 U1 35.4(3) . .
O63 U8 K3 131.8(5) . .
O82 U8 K3 48.9(5) . .
O23 U8 K3 80.6(4) . .
O43 U8 K3 78.3(4) . .
O57 U8 K3 55.3(4) . .
O4 U8 K3 130.6(4) . .
O22 U8 K3 55.2(4) . .
O2 U8 K3 127.8(4) . .
U1 U8 K3 130.58(16) . .
O98 U9 O64 178.7(8) . .
O98 U9 O14 88.5(7) . .
O64 U9 O14 92.0(7) . .
O98 U9 O46 90.4(7) . .
O64 U9 O46 89.1(7) . .
O14 U9 O46 178.5(6) . .
O98 U9 O29 92.8(7) . .
O64 U9 O29 86.9(7) . .
O14 U9 O29 36.9(5) . .
O46 U9 O29 142.3(6) . .
O98 U9 O67 92.5(7) . .
O64 U9 O67 88.4(7) . .
O14 U9 O67 109.2(5) . .
O46 U9 O67 71.8(6) . .
O29 U9 O67 145.4(5) . .
O98 U9 O49 90.7(7) . .
O64 U9 O49 90.6(7) . .
O14 U9 O49 71.9(5) . .
O46 U9 O49 109.1(6) . .
O29 U9 O49 108.5(5) . .
O67 U9 O49 37.3(5) . .
O98 U9 O90 88.6(7) . .
O64 U9 O90 90.1(7) . .
O14 U9 O90 110.7(6) . .
O46 U9 O90 68.3(6) . .
O29 U9 O90 74.2(6) . .
O67 U9 O90 140.1(6) . .
O49 U9 O90 177.3(6) . .
O98 U9 K3 41.5(6) . .
O64 U9 K3 139.6(6) . .
O14 U9 K3 58.4(4) . .
O46 U9 K3 121.1(4) . .
O29 U9 K3 83.6(4) . .
O67 U9 K3 78.1(4) . .
O49 U9 K3 56.2(4) . .
O90 U9 K3 124.2(5) . .
O98 U9 U15 82.9(5) . .
O64 U9 U15 96.0(5) . .
O14 U9 U15 143.7(4) . .
O46 U9 U15 35.1(4) . .
O29 U9 U15 108.2(4) . .
O67 U9 U15 106.3(4) . .
O49 U9 U15 143.0(4) . .
O90 U9 U15 34.3(4) . .
K3 U9 U15 124.19(17) . .
O94 U10 O35 177.2(7) . .
O94 U10 O27 91.6(7) . .
O35 U10 O27 91.2(6) . .
O94 U10 O1 88.0(7) . 4_655
O35 U10 O1 92.9(6) . 4_655
O27 U10 O1 70.2(6) . 4_655
O94 U10 O96 92.2(7) . .
O35 U10 O96 85.0(6) . .
O27 U10 O96 176.1(6) . .
O1 U10 O96 110.4(6) 4_655 .
O94 U10 O61 91.8(7) . .
O35 U10 O61 87.3(6) . .
O27 U10 O61 110.9(6) . .
O1 U10 O61 178.8(6) 4_655 .
O96 U10 O61 68.4(6) . .
O94 U10 O18 88.7(7) . 4_655
O35 U10 O18 90.5(6) . 4_655
O27 U10 O18 105.8(5) . 4_655
O1 U10 O18 35.6(5) 4_655 4_655
O96 U10 O18 74.8(5) . 4_655
O61 U10 O18 143.2(5) . 4_655
O94 U10 O19 92.3(7) . .
O35 U10 O19 90.0(6) . .
O27 U10 O19 36.7(5) . .
O1 U10 O19 106.9(5) 4_655 .
O96 U10 O19 142.5(5) . .
O61 U10 O19 74.2(5) . .
O18 U10 O19 142.5(5) 4_655 .
O94 U10 Li2 159.9(9) . .
O35 U10 Li2 22.4(8) . .
O27 U10 Li2 72.7(8) . .
O1 U10 Li2 75.0(8) 4_655 .
O96 U10 Li2 103.7(8) . .
O61 U10 Li2 105.4(8) . .
O18 U10 Li2 83.8(8) 4_655 .
O19 U10 Li2 82.6(8) . .
O94 U10 U17 100.4(6) . .
O35 U10 U17 77.4(5) . .
O27 U10 U17 143.7(4) . .
O1 U10 U17 143.5(4) 4_655 .
O96 U10 U17 34.6(4) . .
O61 U10 U17 35.4(4) . .
O18 U10 U17 108.5(4) 4_655 .
O19 U10 U17 108.1(4) . .
Li2 U10 U17 99.7(7) . .
O7 U11 O40 179.7(8) . .
O7 U11 O68 91.0(7) . .
O40 U11 O68 89.2(6) . .
O7 U11 O30 92.6(7) . .
O40 U11 O30 87.1(6) . .
O68 U11 O30 109.0(6) . .
O7 U11 O36 92.9(7) . .
O40 U11 O36 87.4(6) . .
O68 U11 O36 36.7(5) . .
O30 U11 O36 145.3(6) . .
O7 U11 O21 89.0(6) . .
O40 U11 O21 90.8(6) . .
O68 U11 O21 72.9(5) . .
O30 U11 O21 36.3(5) . .
O36 U11 O21 109.6(5) . .
O7 U11 O38 89.2(6) . .
O40 U11 O38 90.7(6) . .
O68 U11 O38 176.3(5) . .
O30 U11 O38 74.7(6) . .
O36 U11 O38 139.6(5) . .
O21 U11 O38 110.8(5) . .
O7 U11 O11 88.9(6) . .
O40 U11 O11 91.3(6) . .
O68 U11 O11 108.7(5) . .
O30 U11 O11 142.2(6) . .
O36 U11 O11 72.2(5) . .
O21 U11 O11 177.3(5) . .
O38 U11 O11 67.6(5) . .
O7 U11 K2 42.7(5) . 3
O40 U11 K2 137.3(5) . 3
O68 U11 K2 56.7(4) . 3
O30 U11 K2 81.8(4) . 3
O36 U11 K2 79.3(4) . 3
O21 U11 K2 57.2(4) . 3
O38 U11 K2 125.0(4) . 3
O11 U11 K2 121.7(4) . 3
O7 U11 U3 82.1(5) . .
O40 U11 U3 97.9(5) . .
O68 U11 U3 142.1(4) . .
O30 U11 U3 108.4(4) . .
O36 U11 U3 106.2(4) . .
O21 U11 U3 143.4(4) . .
O38 U11 U3 34.3(4) . .
O11 U11 U3 34.4(4) . .
K2 U11 U3 124.70(17) 3 .
O51 U12 O89 176.4(7) . .
O51 U12 O31 89.1(6) . .
O89 U12 O31 93.0(6) . .
O51 U12 O8 88.7(6) . 4_645
O89 U12 O8 94.8(6) . 4_645
O31 U12 O8 69.8(5) . 4_645
O51 U12 O15 88.1(6) . .
O89 U12 O15 88.4(6) . .
O31 U12 O15 112.2(5) . .
O8 U12 O15 176.2(5) 4_645 .
O51 U12 O71 92.4(6) . .
O89 U12 O71 85.6(6) . .
O31 U12 O71 178.3(6) . .
O8 U12 O71 109.2(5) 4_645 .
O15 U12 O71 68.9(5) . .
O51 U12 O42 89.9(6) . .
O89 U12 O42 92.3(6) . .
O31 U12 O42 106.0(6) . .
O8 U12 O42 36.2(5) 4_645 .
O15 U12 O42 141.7(6) . .
O71 U12 O42 73.0(6) . .
O51 U12 O26 89.4(6) . .
O89 U12 O26 90.6(6) . .
O31 U12 O26 36.3(5) . .
O8 U12 O26 106.1(5) 4_645 .
O15 U12 O26 75.9(5) . .
O71 U12 O26 144.7(5) . .
O42 U12 O26 142.3(5) . .
O51 U12 Li2 158.5(9) . 4_645
O89 U12 Li2 24.9(9) . 4_645
O31 U12 Li2 74.4(8) . 4_645
O8 U12 Li2 73.0(8) 4_645 4_645
O15 U12 Li2 110.6(8) . 4_645
O71 U12 Li2 104.0(8) . 4_645
O42 U12 Li2 81.8(8) . 4_645
O26 U12 Li2 85.2(8) . 4_645
O51 U12 U14 99.2(5) . .
O89 U12 U14 77.4(5) . .
O31 U12 U14 145.4(4) . .
O8 U12 U14 143.3(4) 4_645 .
O15 U12 U14 35.6(4) . .
O71 U12 U14 35.3(4) . .
O42 U12 U14 107.6(4) . .
O26 U12 U14 109.7(4) . .
Li2 U12 U14 102.2(7) 4_645 .
O95 U13 O104 178.3(8) . .
O95 U13 O50 90.0(7) . .
O104 U13 O50 91.7(7) . .
O95 U13 O75 95.6(7) . .
O104 U13 O75 85.8(7) . .
O50 U13 O75 37.1(6) . .
O95 U13 O43 94.1(7) . .
O104 U13 O43 85.2(7) . .
O50 U13 O43 106.8(6) . .
O75 U13 O43 142.3(6) . .
O95 U13 O92 89.0(8) . .
O104 U13 O92 89.3(7) . .
O50 U13 O92 176.5(7) . .
O75 U13 O92 139.8(6) . .
O43 U13 O92 76.6(6) . .
O95 U13 O22 89.5(7) . .
O104 U13 O22 90.8(7) . .
O50 U13 O22 70.0(6) . .
O75 U13 O22 106.7(5) . .
O43 U13 O22 37.1(5) . .
O92 U13 O22 113.3(6) . .
O95 U13 O99 88.8(7) . .
O104 U13 O99 90.8(7) . .
O50 U13 O99 110.1(6) . .
O75 U13 O99 73.6(6) . .
O43 U13 O99 143.0(6) . .
O92 U13 O99 66.5(7) . .
O22 U13 O99 178.3(6) . .
O95 U13 K3 39.0(6) . .
O104 U13 K3 142.2(6) . .
O50 U13 K3 58.4(4) . .
O75 U13 K3 82.4(4) . .
O43 U13 K3 82.7(4) . .
O92 U13 K3 122.0(5) . .
O22 U13 K3 59.0(4) . .
O99 U13 K3 119.6(5) . .
O95 U13 U16 77.1(6) . .
O104 U13 U16 101.7(6) . .
O50 U13 U16 142.2(4) . .
O75 U13 U16 108.2(4) . .
O43 U13 U16 109.5(4) . .
O92 U13 U16 34.4(5) . .
O22 U13 U16 143.6(4) . .
O99 U13 U16 35.7(4) . .
K3 U13 U16 116.12(17) . .
O86 U14 O53 179.5(8) . .
O86 U14 O91 90.2(7) . .
O53 U14 O91 90.2(6) . .
O86 U14 O76 92.4(6) . 4_645
O53 U14 O76 87.3(6) . 4_645
O91 U14 O76 149.3(6) . 4_645
O86 U14 O56 93.0(6) . 2_655
O53 U14 O56 87.5(6) . 2_655
O91 U14 O56 36.5(6) . 2_655
O76 U14 O56 112.8(6) 4_645 2_655
O86 U14 O71 91.6(6) . .
O53 U14 O71 88.0(6) . .
O91 U14 O71 138.2(6) . .
O76 U14 O71 72.3(6) 4_645 .
O56 U14 O71 172.9(5) 2_655 .
O86 U14 O79 91.6(6) . .
O53 U14 O79 88.3(6) . .
O91 U14 O79 113.0(6) . .
O76 U14 O79 36.4(5) 4_645 .
O56 U14 O79 76.6(5) 2_655 .
O71 U14 O79 108.7(5) . .
O86 U14 O15 91.1(6) . .
O53 U14 O15 89.0(6) . .
O91 U14 O15 70.0(6) . .
O76 U14 O15 140.4(5) 4_645 .
O56 U14 O15 106.3(5) 2_655 .
O71 U14 O15 68.2(5) . .
O79 U14 O15 175.9(5) . .
O86 U14 U12 82.8(5) . .
O53 U14 U12 97.0(5) . .
O91 U14 U12 104.0(4) . .
O76 U14 U12 106.6(4) 4_645 .
O56 U14 U12 140.5(4) 2_655 .
O71 U14 U12 35.1(4) . .
O79 U14 U12 142.6(4) . .
O15 U14 U12 35.0(4) . .
O86 U14 K2 49.3(6) . 2_655
O53 U14 K2 130.9(5) . 2_655
O91 U14 K2 78.7(4) . 2_655
O76 U14 K2 80.0(4) 4_645 2_655
O56 U14 K2 56.0(4) 2_655 2_655
O71 U14 K2 130.8(4) . 2_655
O79 U14 K2 54.8(4) . 2_655
O15 U14 K2 129.2(4) . 2_655
U12 U14 K2 132.10(16) . 2_655
O81 U15 O69 176.2(8) . .
O81 U15 O90 87.8(7) . .
O69 U15 O90 89.4(7) . .
O81 U15 O76 94.7(7) . .
O69 U15 O76 86.9(7) . .
O90 U15 O76 74.3(6) . .
O81 U15 O79 91.0(7) . 4_655
O69 U15 O79 92.3(6) . 4_655
O90 U15 O79 110.5(6) . 4_655
O76 U15 O79 36.6(5) . 4_655
O81 U15 O36 93.3(7) . .
O69 U15 O36 87.3(7) . .
O90 U15 O36 140.7(6) . .
O76 U15 O36 144.4(5) . .
O79 U15 O36 108.7(6) 4_655 .
O81 U15 O68 92.2(7) . .
O69 U15 O68 90.5(7) . .
O90 U15 O68 176.9(6) . .
O76 U15 O68 108.8(5) . .
O79 U15 O68 72.6(6) 4_655 .
O36 U15 O68 36.2(5) . .
O81 U15 O46 87.6(7) . .
O69 U15 O46 89.0(7) . .
O90 U15 O46 68.5(6) . .
O76 U15 O46 142.6(6) . .
O79 U15 O46 178.3(6) 4_655 .
O36 U15 O46 72.3(6) . .
O68 U15 O46 108.4(6) . .
O81 U15 K2 44.8(6) . 3
O69 U15 K2 138.9(6) . 3
O90 U15 K2 125.2(5) . 3
O76 U15 K2 82.9(4) . 3
O79 U15 K2 57.5(4) 4_655 3
O36 U15 K2 78.7(4) . 3
O68 U15 K2 56.2(4) . 3
O46 U15 K2 121.9(4) . 3
O81 U15 U9 80.7(5) . .
O69 U15 U9 95.5(5) . .
O90 U15 U9 35.0(5) . .
O76 U15 U9 109.0(4) . .
O79 U15 U9 144.1(4) 4_655 .
O36 U15 U9 106.5(4) . .
O68 U15 U9 142.0(4) . .
O46 U15 U9 34.6(4) . .
K2 U15 U9 125.40(17) 3 .
O73 U16 O66 178.2(8) . .
O73 U16 O77 86.1(7) . .
O66 U16 O77 94.4(7) . .
O73 U16 O85 86.2(7) . .
O66 U16 O85 94.4(7) . .
O77 U16 O85 141.9(6) . .
O73 U16 O13 91.4(7) . .
O66 U16 O13 90.1(7) . .
O77 U16 O13 106.8(6) . .
O85 U16 O13 36.3(5) . .
O73 U16 O92 89.9(7) . .
O66 U16 O92 88.7(8) . .
O77 U16 O92 141.2(6) . .
O85 U16 O92 75.9(6) . .
O13 U16 O92 111.9(6) . .
O73 U16 O32 92.8(7) . .
O66 U16 O32 88.6(7) . .
O77 U16 O32 37.2(5) . .
O85 U16 O32 106.2(6) . .
O13 U16 O32 70.1(5) . .
O92 U16 O32 176.7(6) . .
O73 U16 O99 90.8(7) . .
O66 U16 O99 87.7(7) . .
O77 U16 O99 75.3(6) . .
O85 U16 O99 142.1(6) . .
O13 U16 O99 177.1(6) . .
O92 U16 O99 66.3(6) . .
O32 U16 O99 111.7(6) . .
O73 U16 K1 141.0(6) . 2_755
O66 U16 K1 40.7(6) . 2_755
O77 U16 K1 80.8(4) . 2_755
O85 U16 K1 82.1(4) . 2_755
O13 U16 K1 58.4(4) . 2_755
O92 U16 K1 122.5(5) . 2_755
O32 U16 K1 55.9(4) . 2_755
O99 U16 K1 120.4(5) . 2_755
O73 U16 U13 102.0(6) . .
O66 U16 U13 76.3(6) . .
O77 U16 U13 109.5(4) . .
O85 U16 U13 108.6(4) . .
O13 U16 U13 142.0(4) . .
O92 U16 U13 34.3(5) . .
O32 U16 U13 142.9(4) . .
O99 U16 U13 35.5(4) . .
K1 U16 U13 117.01(14) 2_755 .
O62 U17 O25 178.7(8) . .
O62 U17 O77 90.7(7) . .
O25 U17 O77 90.4(7) . .
O62 U17 O32 91.1(7) . .
O25 U17 O32 89.4(6) . .
O77 U17 O32 37.5(5) . .
O62 U17 O96 91.1(7) . .
O25 U17 O96 88.5(7) . .
O77 U17 O96 137.9(6) . .
O32 U17 O96 174.9(6) . .
O62 U17 O60 89.6(7) . .
O25 U17 O60 89.1(6) . .
O77 U17 O60 149.2(6) . .
O32 U17 O60 111.6(6) . .
O96 U17 O60 72.9(6) . .
O62 U17 O61 91.2(7) . .
O25 U17 O61 89.9(6) . .
O77 U17 O61 69.7(6) . .
O32 U17 O61 107.2(6) . .
O96 U17 O61 68.2(6) . .
O60 U17 O61 141.1(6) . .
O62 U17 O17 89.6(7) . .
O25 U17 O17 89.3(6) . .
O77 U17 O17 113.1(6) . .
O32 U17 O17 75.6(5) . .
O96 U17 O17 108.9(6) . .
O60 U17 O17 36.0(5) . .
O61 U17 O17 177.0(6) . .
O62 U17 U10 83.5(5) . .
O25 U17 U10 96.9(5) . .
O77 U17 U10 104.3(4) . .
O32 U17 U10 141.5(4) . .
O96 U17 U10 34.4(4) . .
O60 U17 U10 106.4(4) . .
O61 U17 U10 35.4(4) . .
O17 U17 U10 142.0(4) . .
O62 U17 K1 48.9(5) . 2_755
O25 U17 K1 130.8(5) . 2_755
O77 U17 K1 77.7(4) . 2_755
O32 U17 K1 53.0(4) . 2_755
O96 U17 K1 131.3(4) . 2_755
O60 U17 K1 79.3(4) . 2_755
O61 U17 K1 127.8(4) . 2_755
O17 U17 K1 54.6(4) . 2_755
U10 U17 K1 132.31(14) . 2_755
O101 U18 O93 177.8(8) . .
O101 U18 O91 95.0(7) . 2_655
O93 U18 O91 87.1(7) . 2_655
O101 U18 O105 88.7(7) . .
O93 U18 O105 89.2(7) . .
O91 U18 O105 143.4(7) 2_655 .
O101 U18 O72 94.3(7) . .
O93 U18 O72 84.3(7) . .
O91 U18 O72 141.5(6) 2_655 .
O105 U18 O72 74.0(7) . .
O101 U18 O87 88.6(7) . .
O93 U18 O87 91.3(7) . .
O91 U18 O87 106.1(6) 2_655 .
O105 U18 O87 110.4(6) . .
O72 U18 O87 37.0(5) . .
O101 U18 O56 89.7(7) . .
O93 U18 O56 92.3(7) . .
O91 U18 O56 36.0(5) 2_655 .
O105 U18 O56 178.3(7) . .
O72 U18 O56 107.0(6) . .
O87 U18 O56 70.4(5) . .
O101 U18 O105 89.3(8) . 2_655
O93 U18 O105 90.8(8) . 2_655
O91 U18 O105 75.4(7) 2_655 2_655
O105 U18 O105 68.2(8) . 2_655
O72 U18 O105 141.9(6) . 2_655
O87 U18 O105 177.5(6) . 2_655
O56 U18 O105 111.0(6) . 2_655
O101 U18 K2 38.5(6) . .
O93 U18 K2 142.7(6) . .
O91 U18 K2 82.1(4) 2_655 .
O105 U18 K2 119.9(5) . .
O72 U18 K2 82.3(4) . .
O87 U18 K2 58.2(4) . .
O56 U18 K2 59.1(4) . .
O105 U18 K2 120.4(5) 2_655 .
O101 U18 U18 78.8(6) . 2_655
O93 U18 U18 100.0(6) . 2_655
O91 U18 U18 109.5(4) 2_655 2_655
O105 U18 U18 35.7(5) . 2_655
O72 U18 U18 108.9(4) . 2_655
O87 U18 U18 143.0(4) . 2_655
O56 U18 U18 143.0(4) . 2_655
O105 U18 U18 35.0(5) 2_655 2_655
K2 U18 U18 117.31(17) . 2_655
O34 U19 O10 178.7(7) . .
O34 U19 O29 90.9(7) . .
O10 U19 O29 89.4(6) . .
O34 U19 O75 89.0(6) . .
O10 U19 O75 90.1(6) . .
O29 U19 O75 148.6(6) . .
O34 U19 O24 93.5(6) . .
O10 U19 O24 87.8(6) . .
O29 U19 O24 72.3(6) . .
O75 U19 O24 139.0(6) . .
O34 U19 O28 90.5(7) . .
O10 U19 O28 90.1(6) . .
O29 U19 O28 140.4(6) . .
O75 U19 O28 71.0(6) . .
O24 U19 O28 68.1(6) . .
O34 U19 O50 89.7(6) . .
O10 U19 O50 89.0(6) . .
O29 U19 O50 112.2(6) . .
O75 U19 O50 36.4(6) . .
O24 U19 O50 174.5(6) . .
O28 U19 O50 107.4(6) . .
O34 U19 O14 89.8(6) . .
O10 U19 O14 89.7(6) . .
O29 U19 O14 36.6(5) . .
O75 U19 O14 112.0(5) . .
O24 U19 O14 108.9(5) . .
O28 U19 O14 177.0(5) . .
O50 U19 O14 75.6(6) . .
O34 U19 U7 84.1(5) . .
O10 U19 U7 97.1(5) . .
O29 U19 U7 106.1(4) . .
O75 U19 U7 105.1(4) . .
O24 U19 U7 35.0(4) . .
O28 U19 U7 34.9(4) . .
O50 U19 U7 141.3(4) . .
O14 U19 U7 142.2(4) . .
O34 U19 K3 46.9(5) . .
O10 U19 K3 132.0(5) . .
O29 U19 K3 79.8(4) . .
O75 U19 K3 77.4(4) . .
O24 U19 K3 130.9(4) . .
O28 U19 K3 126.9(4) . .
O50 U19 K3 54.1(4) . .
O14 U19 K3 55.0(4) . .
U7 U19 K3 130.95(16) . .
O88 U20 O80 178.5(8) . .
O88 U20 O72 90.3(7) . .
O80 U20 O72 90.0(7) . .
O88 U20 O30 88.9(7) . 3_445
O80 U20 O30 90.1(7) . 3_445
O72 U20 O30 149.2(6) . 3_445
O88 U20 O87 91.5(7) . .
O80 U20 O87 87.8(7) . .
O72 U20 O87 37.2(5) . .
O30 U20 O87 112.1(6) 3_445 .
O88 U20 O55 92.1(7) . .
O80 U20 O55 88.7(7) . .
O72 U20 O55 137.8(6) . .
O30 U20 O55 73.0(6) 3_445 .
O87 U20 O55 173.8(6) . .
O88 U20 O47 92.2(7) . .
O80 U20 O47 89.4(7) . .
O72 U20 O47 70.7(6) . .
O30 U20 O47 140.1(6) 3_445 .
O87 U20 O47 107.7(5) . .
O55 U20 O47 67.2(6) . .
O88 U20 O21 89.3(7) . 3_445
O80 U20 O21 89.2(7) . 3_445
O72 U20 O21 113.3(6) . 3_445
O30 U20 O21 35.9(5) 3_445 3_445
O87 U20 O21 76.2(5) . 3_445
O55 U20 O21 108.8(6) . 3_445
O47 U20 O21 175.7(5) . 3_445
O88 U20 U21 83.7(5) . .
O80 U20 U21 97.7(5) . .
O72 U20 U21 104.0(4) . .
O30 U20 U21 106.5(4) 3_445 .
O87 U20 U21 141.1(4) . .
O55 U20 U21 34.8(4) . .
O47 U20 U21 34.4(4) . .
O21 U20 U21 142.0(4) 3_445 .
O88 U20 K2 48.2(6) . .
O80 U20 K2 130.4(6) . .
O72 U20 K2 78.6(4) . .
O30 U20 K2 78.0(4) 3_445 .
O87 U20 K2 54.9(4) . .
O55 U20 K2 130.9(4) . .
O47 U20 K2 129.5(4) . .
O21 U20 K2 54.0(4) 3_445 .
U21 U20 K2 131.88(16) . .
O54 U21 O41 175.9(7) . .
O54 U21 O1 93.4(6) . .
O41 U21 O1 89.6(7) . .
O54 U21 O47 87.8(6) . .
O41 U21 O47 89.1(7) . .
O1 U21 O47 178.0(6) . .
O54 U21 O31 90.7(6) . .
O41 U21 O31 92.8(7) . .
O1 U21 O31 71.1(5) . .
O47 U21 O31 110.4(5) . .
O54 U21 O55 85.5(6) . .
O41 U21 O55 91.0(7) . .
O1 U21 O55 110.3(6) . .
O47 U21 O55 68.2(6) . .
O31 U21 O55 176.0(6) . .
O54 U21 O18 91.0(6) . .
O41 U21 O18 89.9(7) . .
O1 U21 O18 35.9(5) . .
O47 U21 O18 142.7(5) . .
O31 U21 O18 107.0(5) . .
O55 U21 O18 74.5(6) . .
O54 U21 O26 89.2(6) . .
O41 U21 O26 92.5(7) . .
O1 U21 O26 107.5(5) . .
O47 U21 O26 74.0(5) . .
O31 U21 O26 36.3(5) . .
O55 U21 O26 142.1(6) . .
O18 U21 O26 143.3(5) . .
O54 U21 Li2 23.9(9) . 4_645
O41 U21 Li2 160.1(9) . 4_645
O1 U21 Li2 73.0(8) . 4_645
O47 U21 Li2 108.5(8) . 4_645
O31 U21 Li2 72.7(8) . 4_645
O55 U21 Li2 104.0(8) . 4_645
O18 U21 Li2 81.8(8) . 4_645
O26 U21 Li2 83.8(8) . 4_645
O54 U21 U20 76.9(5) . .
O41 U21 U20 99.1(5) . .
O1 U21 U20 143.8(4) . .
O47 U21 U20 35.2(4) . .
O31 U21 U20 142.5(4) . .
O55 U21 U20 35.1(4) . .
O18 U21 U20 108.5(4) . .
O26 U21 U20 107.2(4) . .
Li2 U21 U20 100.7(7) 4_645 .
O66 K1 O44 136.9(6) 2_755 .
O66 K1 O84 138.4(6) 2_755 .
O44 K1 O84 77.6(5) . .
O66 K1 O62 74.1(5) 2_755 2_755
O44 K1 O62 144.2(5) . 2_755
O84 K1 O62 67.1(5) . 2_755
O66 K1 O20 72.1(5) 2_755 2_755
O44 K1 O20 67.4(5) . 2_755
O84 K1 O20 144.4(5) . 2_755
O62 K1 O20 146.2(5) 2_755 2_755
O66 K1 O32 59.5(5) 2_755 2_755
O44 K1 O32 145.7(6) . 2_755
O84 K1 O32 107.8(5) . 2_755
O62 K1 O32 57.2(4) 2_755 2_755
O20 K1 O32 104.7(5) 2_755 2_755
O66 K1 O59 150.1(6) 2_755 .
O44 K1 O59 58.7(5) . .
O84 K1 O59 59.0(5) . .
O62 K1 O59 104.7(5) 2_755 .
O20 K1 O59 104.9(5) 2_755 .
O32 K1 O59 94.1(5) 2_755 .
O66 K1 O17 111.2(5) 2_755 2_755
O44 K1 O17 109.2(5) . 2_755
O84 K1 O17 57.8(5) . 2_755
O62 K1 O17 56.3(4) 2_755 2_755
O20 K1 O17 140.1(5) 2_755 2_755
O32 K1 O17 54.4(4) 2_755 2_755
O59 K1 O17 51.8(4) . 2_755
O66 K1 O13 58.7(5) 2_755 2_755
O44 K1 O13 106.9(5) . 2_755
O84 K1 O13 146.6(6) . 2_755
O62 K1 O13 105.8(5) 2_755 2_755
O20 K1 O13 56.1(4) 2_755 2_755
O32 K1 O13 50.3(4) 2_755 2_755
O59 K1 O13 94.3(5) . 2_755
O17 K1 O13 90.5(5) 2_755 2_755
O66 K1 O6 109.7(5) 2_755 .
O44 K1 O6 57.7(5) . .
O84 K1 O6 109.5(5) . .
O62 K1 O6 140.1(5) 2_755 .
O20 K1 O6 56.4(4) 2_755 .
O32 K1 O6 89.6(5) 2_755 .
O59 K1 O6 51.8(4) . .
O17 K1 O6 87.3(5) 2_755 .
O13 K1 O6 53.8(4) 2_755 .
O66 K1 U16 25.4(4) 2_755 2_755
O44 K1 U16 140.1(4) . 2_755
O84 K1 U16 141.3(4) . 2_755
O62 K1 U16 75.7(3) 2_755 2_755
O20 K1 U16 74.3(3) 2_755 2_755
O32 K1 U16 38.6(3) 2_755 2_755
O59 K1 U16 124.7(4) . 2_755
O17 K1 U16 93.0(3) 2_755 2_755
O13 K1 U16 38.2(3) 2_755 2_755
O6 K1 U16 92.1(3) . 2_755
O66 K1 U6 142.6(4) 2_755 .
O44 K1 U6 25.3(4) . .
O84 K1 U6 79.0(4) . .
O62 K1 U6 140.9(4) 2_755 .
O20 K1 U6 72.2(3) 2_755 .
O32 K1 U6 120.8(4) 2_755 .
O59 K1 U6 38.0(3) . .
O17 K1 U6 89.6(3) 2_755 .
O13 K1 U6 91.7(3) 2_755 .
O6 K1 U6 38.0(3) . .
U16 K1 U6 129.9(2) 2_755 .
O101 K2 O7 138.5(6) . 3_445
O101 K2 O81 136.9(6) . 3_445
O7 K2 O81 77.8(5) 3_445 3_445
O101 K2 O88 72.8(5) . .
O7 K2 O88 68.2(5) 3_445 .
O81 K2 O88 145.4(6) 3_445 .
O101 K2 O86 71.7(5) . 2_655
O7 K2 O86 145.2(5) 3_445 2_655
O81 K2 O86 67.8(5) 3_445 2_655
O88 K2 O86 144.5(5) . 2_655
O101 K2 O68 149.1(6) . 3_445
O7 K2 O68 58.8(5) 3_445 3_445
O81 K2 O68 59.8(5) 3_445 3_445
O88 K2 O68 105.2(5) . 3_445
O86 K2 O68 105.5(5) 2_655 3_445
O101 K2 O21 110.2(6) . 3_445
O7 K2 O21 57.9(5) 3_445 3_445
O81 K2 O21 110.1(5) 3_445 3_445
O88 K2 O21 56.5(4) . 3_445
O86 K2 O21 139.9(5) 2_655 3_445
O68 K2 O21 51.7(4) 3_445 3_445
O101 K2 O79 109.6(5) . 2_655
O7 K2 O79 109.2(5) 3_445 2_655
O81 K2 O79 58.1(5) 3_445 2_655
O88 K2 O79 139.8(6) . 2_655
O86 K2 O79 56.7(4) 2_655 2_655
O68 K2 O79 51.7(4) 3_445 2_655
O21 K2 O79 87.3(5) 3_445 2_655
O101 K2 O87 58.7(5) . .
O7 K2 O87 107.9(5) 3_445 .
O81 K2 O87 146.2(6) 3_445 .
O88 K2 O87 56.6(4) . .
O86 K2 O87 103.9(5) 2_655 .
O68 K2 O87 93.8(5) 3_445 .
O21 K2 O87 54.2(4) 3_445 .
O79 K2 O87 89.5(5) 2_655 .
O101 K2 O56 59.1(5) . .
O7 K2 O56 145.3(6) 3_445 .
O81 K2 O56 107.0(5) 3_445 .
O88 K2 O56 104.7(5) . .
O86 K2 O56 56.3(4) 2_655 .
O68 K2 O56 93.1(5) 3_445 .
O21 K2 O56 89.2(5) 3_445 .
O79 K2 O56 53.4(4) 2_655 .
O87 K2 O56 49.6(4) . .
O101 K2 U18 25.0(4) . .
O7 K2 U18 141.3(4) 3_445 .
O81 K2 U18 139.9(4) 3_445 .
O88 K2 U18 74.7(4) . .
O86 K2 U18 73.5(3) 2_655 .
O68 K2 U18 124.2(4) 3_445 .
O21 K2 U18 92.5(4) 3_445 .
O79 K2 U18 92.0(4) 2_655 .
O87 K2 U18 38.3(3) . .
O56 K2 U18 38.6(3) . .
O101 K2 U11 143.9(5) . 3_445
O7 K2 U11 25.6(3) 3_445 3_445
O81 K2 U11 79.2(4) 3_445 3_445
O88 K2 U11 73.0(4) . 3_445
O86 K2 U11 141.5(4) 2_655 3_445
O68 K2 U11 37.7(3) 3_445 3_445
O21 K2 U11 38.2(3) 3_445 3_445
O79 K2 U11 89.3(4) 2_655 3_445
O87 K2 U11 92.3(4) . 3_445
O56 K2 U11 120.0(4) . 3_445
U18 K2 U11 130.5(3) . 3_445
O95 K3 O98 138.7(6) . .
O95 K3 O83 137.4(6) . .
O98 K3 O83 79.1(6) . .
O95 K3 O34 73.5(5) . .
O98 K3 O34 67.3(5) . .
O83 K3 O34 146.2(6) . .
O95 K3 O82 72.2(5) . .
O98 K3 O82 145.9(6) . .
O83 K3 O82 67.1(5) . .
O34 K3 O82 145.7(5) . .
O95 K3 O49 146.3(6) . .
O98 K3 O49 59.6(5) . .
O83 K3 O49 59.5(5) . .
O34 K3 O49 104.0(5) . .
O82 K3 O49 103.9(5) . .
O95 K3 O50 58.7(5) . .
O98 K3 O50 106.1(5) . .
O83 K3 O50 143.6(6) . .
O34 K3 O50 56.0(4) . .
O82 K3 O50 103.7(5) . .
O49 K3 O50 91.4(5) . .
O95 K3 O22 58.7(5) . .
O98 K3 O22 142.9(6) . .
O83 K3 O22 105.9(5) . .
O34 K3 O22 103.4(5) . .
O82 K3 O22 56.8(4) . .
O49 K3 O22 90.6(5) . .
O50 K3 O22 48.7(4) . .
O95 K3 O57 108.5(6) . .
O98 K3 O57 108.8(5) . .
O83 K3 O57 57.3(5) . .
O34 K3 O57 137.5(5) . .
O82 K3 O57 56.2(4) . .
O49 K3 O57 50.4(4) . .
O50 K3 O57 87.8(5) . .
O22 K3 O57 52.7(4) . .
O95 K3 O14 109.6(5) . .
O98 K3 O14 56.9(5) . .
O83 K3 O14 108.9(5) . .
O34 K3 O14 55.8(4) . .
O82 K3 O14 138.2(5) . .
O49 K3 O14 50.7(4) . .
O50 K3 O14 53.4(4) . .
O22 K3 O14 87.6(5) . .
O57 K3 O14 85.8(5) . .
O95 K3 U13 25.2(4) . .
O98 K3 U13 139.4(4) . .
O83 K3 U13 139.5(5) . .
O34 K3 U13 74.1(3) . .
O82 K3 U13 74.5(3) . .
O49 K3 U13 121.2(4) . .
O50 K3 U13 37.7(3) . .
O22 K3 U13 38.2(3) . .
O57 K3 U13 90.9(4) . .
O14 K3 U13 91.1(3) . .
O95 K3 U9 143.4(5) . .
O98 K3 U9 25.4(4) . .
O83 K3 U9 79.1(4) . .
O34 K3 U9 72.4(3) . .
O82 K3 U9 140.3(4) . .
O49 K3 U9 38.1(3) . .
O50 K3 U9 91.0(4) . .
O22 K3 U9 118.0(4) . .
O57 K3 U9 88.4(4) . .
O14 K3 U9 37.6(3) . .
U13 K3 U9 128.6(3) . .
O107 Li1 O3 105.4(15) . .
O107 Li1 O3 105.4(15) . 2_755
O3 Li1 O3 149(3) . 2_755
O107 Li1 O58 103.5(15) . 2_755
O3 Li1 O58 86.9(9) . 2_755
O3 Li1 O58 86.0(9) 2_755 2_755
O107 Li1 O58 103.5(15) . .
O3 Li1 O58 86.0(9) . .
O3 Li1 O58 86.9(9) 2_755 .
O58 Li1 O58 153(3) 2_755 .
O107 Li1 U1 125.0(7) . 2_755
O3 Li1 U1 81.8(10) . 2_755
O3 Li1 U1 80.7(10) 2_755 2_755
O58 Li1 U1 21.5(8) 2_755 2_755
O58 Li1 U1 132(2) . 2_755
O107 Li1 U1 125.0(7) . .
O3 Li1 U1 80.7(10) . .
O3 Li1 U1 81.8(10) 2_755 .
O58 Li1 U1 132(2) 2_755 .
O58 Li1 U1 21.5(8) . .
U1 Li1 U1 110.1(14) 2_755 .
O107 Li1 U4 125.2(7) . 2_755
O3 Li1 U4 129(2) . 2_755
O3 Li1 U4 19.8(8) 2_755 2_755
O58 Li1 U4 82.5(10) 2_755 2_755
O58 Li1 U4 82.0(10) . 2_755
U1 Li1 U4 70.8(7) 2_755 2_755
U1 Li1 U4 70.6(7) . 2_755
O107 Li1 U4 125.2(7) . .
O3 Li1 U4 19.8(8) . .
O3 Li1 U4 129(2) 2_755 .
O58 Li1 U4 82.0(10) 2_755 .
O58 Li1 U4 82.5(10) . .
U1 Li1 U4 70.6(7) 2_755 .
U1 Li1 U4 70.8(7) . .
U4 Li1 U4 109.6(14) 2_755 .
O45 Li2 O35 87.5(19) . .
O45 Li2 O119 104(2) . .
O35 Li2 O119 103(2) . .
O45 Li2 O89 90.0(19) . 4_655
O35 Li2 O89 151(3) . 4_655
O119 Li2 O89 105(2) . 4_655
O45 Li2 O54 150(2) . 4_655
O35 Li2 O54 87.4(19) . 4_655
O119 Li2 O54 106(2) . 4_655
O89 Li2 O54 80.7(17) 4_655 4_655
O45 Li2 U7 20.8(8) . .
O35 Li2 U7 82.8(14) . .
O119 Li2 U7 124.9(19) . .
O89 Li2 U7 84.9(14) 4_655 .
O54 Li2 U7 129.3(18) 4_655 .
O45 Li2 U10 82.8(15) . .
O35 Li2 U10 20.1(8) . .
O119 Li2 U10 123.6(19) . .
O89 Li2 U10 131.6(18) 4_655 .
O54 Li2 U10 82.3(14) 4_655 .
U7 Li2 U10 71.9(9) . .
O45 Li2 U12 82.8(14) . 4_655
O35 Li2 U12 130.6(19) . 4_655
O119 Li2 U12 125.9(19) . 4_655
O89 Li2 U12 21.3(8) 4_655 4_655
O54 Li2 U12 78.3(13) 4_655 4_655
U7 Li2 U12 71.5(8) . 4_655
U10 Li2 U12 110.5(12) . 4_655
O45 Li2 U21 130.6(19) . 4_655
O35 Li2 U21 81.1(15) . 4_655
O119 Li2 U21 125.3(18) . 4_655
O89 Li2 U21 79.0(13) 4_655 4_655
O54 Li2 U21 19.7(7) 4_655 4_655
U7 Li2 U21 109.8(12) . 4_655
U10 Li2 U21 70.5(8) . 4_655
U12 Li2 U21 69.7(8) 4_655 4_655
O18 O1 U21 74.3(9) . .
O18 O1 U10 74.6(9) . 4_645
U21 O1 U10 124.5(7) . 4_645
U1 O2 U8 108.1(6) . .
U4 O3 Li1 137.9(16) . .
U1 O4 U8 108.8(6) . .
O39 O5 U1 74.8(8) . .
O39 O5 U4 74.9(8) . .
U1 O5 U4 124.6(6) . .
O37 O6 U6 71.5(8) . .
O37 O6 U5 69.4(8) . 2_755
U6 O6 U5 127.4(7) . 2_755
O37 O6 K1 120.0(10) . .
U6 O6 K1 83.0(5) . .
U5 O6 K1 87.3(5) 2_755 .
U11 O7 K2 111.8(7) . 3
O42 O8 U7 74.0(9) 4_655 .
O42 O8 U12 74.2(9) 4_655 4_655
U7 O8 U12 124.0(7) . 4_655
U4 O9 U5 110.8(6) . .
U3 O11 U11 110.9(6) . .
O65 O12 U4 74.3(9) 2_755 2_755
O65 O12 U1 74.3(9) 2_755 .
U4 O12 U1 124.2(7) 2_755 .
O85 O13 U5 70.9(9) . .
O85 O13 U16 71.8(9) . .
U5 O13 U16 131.3(7) . .
O85 O13 K1 119.8(10) . 2_755
U5 O13 K1 89.1(5) . 2_755
U16 O13 K1 83.3(5) . 2_755
O29 O14 U9 72.0(8) . .
O29 O14 U19 70.1(8) . .
U9 O14 U19 128.7(7) . .
O29 O14 K3 122.4(10) . .
U9 O14 K3 84.0(5) . .
U19 O14 K3 88.3(5) . .
U12 O15 U14 109.4(6) . .
U4 O16 U5 109.7(6) . .
O60 O17 U3 71.3(9) . 2_755
O60 O17 U17 71.2(9) . .
U3 O17 U17 129.3(7) 2_755 .
O60 O17 K1 123.4(11) . 2_755
U3 O17 K1 85.1(5) 2_755 2_755
U17 O17 K1 88.2(5) . 2_755
O1 O18 U21 69.8(9) . .
O1 O18 U10 69.8(8) . 4_645
U21 O18 U10 119.0(7) . 4_645
O27 O19 U7 69.9(9) . .
O27 O19 U10 68.9(9) . .
U7 O19 U10 118.3(6) . .
U5 O20 K1 105.8(7) . 2_755
O30 O21 U11 71.1(9) . .
O30 O21 U20 70.4(9) . 3
U11 O21 U20 129.4(7) . 3
O30 O21 K2 121.6(10) . 3
U11 O21 K2 84.6(5) . 3
U20 O21 K2 88.7(5) 3 3
O43 O22 U13 70.9(8) . .
O43 O22 U8 70.6(8) . .
U13 O22 U8 129.8(6) . .
O43 O22 K3 118.2(9) . .
U13 O22 K3 82.8(4) . .
U8 O22 K3 88.1(4) . .
O57 O23 U8 72.9(9) . .
O57 O23 U2 71.7(9) . .
U8 O23 U2 129.7(7) . .
U7 O24 U19 109.8(7) . .
O31 O26 U21 70.1(9) . .
O31 O26 U12 68.9(8) . .
U21 O26 U12 117.8(6) . .
O19 O27 U10 74.4(9) . .
O19 O27 U7 73.5(9) . .
U10 O27 U7 123.6(7) . .
U7 O28 U19 109.9(7) . .
O14 O29 U19 73.3(9) . .
O14 O29 U9 71.1(8) . .
U19 O29 U9 130.4(7) . .
O21 O30 U11 72.6(9) . .
O21 O30 U20 73.7(9) . 3
U11 O30 U20 132.9(7) . 3
O26 O31 U12 74.8(9) . .
O26 O31 U21 73.5(9) . .
U12 O31 U21 123.1(7) . .
O77 O32 U17 70.5(9) . .
O77 O32 U16 70.8(9) . .
U17 O32 U16 131.6(7) . .
O77 O32 K1 121.0(11) . 2_755
U17 O32 K1 90.3(5) . 2_755
U16 O32 K1 85.5(5) . 2_755
U19 O34 K3 108.1(7) . .
U10 O35 Li2 137.5(15) . .
O68 O36 U11 71.2(9) . .
O68 O36 U15 72.4(9) . .
U11 O36 U15 132.8(7) . .
O6 O37 U5 74.2(9) . 2_755
O6 O37 U6 71.8(8) . .
U5 O37 U6 130.9(7) 2_755 .
U3 O38 U11 111.2(6) . .
O5 O39 U1 69.1(8) . .
O5 O39 U4 69.3(8) . .
U1 O39 U4 118.1(6) . .
O8 O42 U7 69.7(9) 4_645 4_645
O8 O42 U12 69.6(8) 4_645 .
U7 O42 U12 118.8(7) 4_645 .
O22 O43 U13 71.9(8) . .
O22 O43 U8 72.5(8) . .
U13 O43 U8 132.0(7) . .
U6 O44 K1 112.2(8) . .
U7 O45 Li2 136.3(15) . .
U9 O46 U15 110.3(7) . .
U21 O47 U20 110.3(6) . .
O59 O48 U3 71.6(9) . .
O59 O48 U6 71.6(9) . .
U3 O48 U6 132.5(7) . .
O67 O49 U9 71.3(8) . .
O67 O49 U2 68.8(8) . .
U9 O49 U2 130.7(7) . .
O67 O49 K3 114.7(10) . .
U9 O49 K3 85.7(5) . .
U2 O49 K3 85.6(5) . .
O75 O50 U13 71.7(9) . .
O75 O50 U19 70.3(9) . .
U13 O50 U19 131.4(8) . .
O75 O50 K3 119.4(11) . .
U13 O50 K3 83.9(5) . .
U19 O50 K3 89.2(5) . .
U21 O54 Li2 136.4(15) . 4_645
U21 O55 U20 110.1(7) . .
O91 O56 U14 70.8(9) 2_655 2_655
O91 O56 U18 70.6(9) 2_655 .
U14 O56 U18 129.0(7) 2_655 .
O91 O56 K2 118.2(10) 2_655 .
U14 O56 K2 87.7(5) 2_655 .
U18 O56 K2 82.3(5) . .
O23 O57 U2 71.3(9) . .
O23 O57 U8 69.9(9) . .
U2 O57 U8 127.3(7) . .
O23 O57 K3 122.2(10) . .
U2 O57 K3 83.8(5) . .
U8 O57 K3 88.1(5) . .
U1 O58 Li1 133.8(16) . .
O48 O59 U3 71.8(9) . .
O48 O59 U6 72.1(9) . .
U3 O59 U6 133.0(7) . .
O48 O59 K1 118.9(11) . .
U3 O59 K1 86.2(5) . .
U6 O59 K1 85.7(5) . .
O17 O60 U3 72.5(9) . 2_755
O17 O60 U17 72.8(9) . .
U3 O60 U17 131.3(7) 2_755 .
U10 O61 U17 109.2(6) . .
U17 O62 K1 105.2(7) . 2_755
O12 O65 U4 69.4(8) 2_755 .
O12 O65 U1 69.4(9) 2_755 2_755
U4 O65 U1 118.4(6) . 2_755
U16 O66 K1 113.9(8) . 2_755
O49 O67 U2 73.6(9) . .
O49 O67 U9 71.4(9) . .
U2 O67 U9 134.5(7) . .
O36 O68 U11 72.1(9) . .
O36 O68 U15 71.4(9) . .
U11 O68 U15 132.7(7) . .
O36 O68 K2 117.3(10) . 3
U11 O68 K2 85.5(5) . 3
U15 O68 K2 85.4(5) . 3
U12 O71 U14 109.6(6) . .
O87 O72 U20 71.8(9) . .
O87 O72 U18 71.6(9) . .
U20 O72 U18 131.6(7) . .
O50 O75 U13 71.2(9) . .
O50 O75 U19 73.2(9) . .
U13 O75 U19 133.2(8) . .
O79 O76 U14 73.4(9) 4_655 4_655
O79 O76 U15 71.7(9) 4_655 .
U14 O76 U15 130.4(7) 4_655 .
O32 O77 U17 72.0(9) . .
O32 O77 U16 72.0(9) . .
U17 O77 U16 133.6(8) . .
O76 O79 U15 71.7(9) 4_645 4_645
O76 O79 U14 70.2(9) 4_645 .
U15 O79 U14 128.2(7) 4_645 .
O76 O79 K2 123.5(10) 4_645 2_655
U15 O79 K2 84.7(5) 4_645 2_655
U14 O79 K2 88.2(5) . 2_655
U15 O81 K2 109.2(8) . 3
U8 O82 K3 105.6(7) . .
U2 O83 K3 113.3(9) . .
U3 O84 K1 110.7(8) . .
O13 O85 U5 72.6(9) . .
O13 O85 U16 71.9(9) . .
U5 O85 U16 132.8(7) . .
U14 O86 K2 105.0(7) . 2_655
O72 O87 U20 71.0(9) . .
O72 O87 U18 71.4(9) . .
U20 O87 U18 131.0(7) . .
O72 O87 K2 119.5(10) . .
U20 O87 K2 88.6(5) . .
U18 O87 K2 83.5(5) . .
U20 O88 K2 106.1(7) . .
U12 O89 Li2 133.7(15) . 4_645
U15 O90 U9 110.7(7) . .
O56 O91 U14 72.7(9) 2_655 .
O56 O91 U18 73.4(9) 2_655 2_655
U14 O91 U18 132.3(8) . 2_655
U13 O92 U16 111.3(8) . .
U13 O95 K3 115.8(9) . .
U10 O96 U17 111.0(7) . .
U6 O97 U2 111.0(7) . .
U9 O98 K3 113.1(8) . .
U13 O99 U16 108.9(7) . .
U18 O101 K2 116.5(8) . .
U6 O103 U2 110.9(8) . .
U18 O105 U18 109.3(8) . 2_655

loop_
_geom_bond_atom_site_label_1
_geom_bond_atom_site_label_2
_geom_bond_distance
_geom_bond_site_symmetry_2
U1 O58 1.793(14) .
U1 O52 1.815(15) .
U1 O5 2.320(15) .
U1 O12 2.330(16) .
U1 O2 2.362(14) .
U1 O4 2.380(14) .
U1 O39 2.396(15) .
U1 O65 2.397(16) 2_755
U2 O100 1.775(18) .
U2 O83 1.777(19) .
U2 O67 2.324(16) .
U2 O23 2.378(16) .
U2 O57 2.384(16) .
U2 O49 2.391(16) .
U2 O97 2.393(17) .
U2 O103 2.41(2) .
U3 O84 1.785(18) .
U3 O33 1.814(16) .
U3 O59 2.352(16) .
U3 O48 2.355(16) .
U3 O60 2.363(16) 2_755
U3 O38 2.372(16) .
U3 O11 2.377(16) .
U3 O17 2.379(16) 2_755
U4 O3 1.813(14) .
U4 O74 1.818(16) .
U4 O12 2.328(16) 2_755
U4 O5 2.340(15) .
U4 O9 2.346(16) .
U4 O16 2.359(15) .
U4 O65 2.395(15) .
U4 O39 2.415(14) .
U5 O20 1.795(16) .
U5 O70 1.803(17) .
U5 O85 2.349(16) .
U5 O37 2.355(16) 2_755
U5 O9 2.372(16) .
U5 O13 2.373(16) .
U5 O16 2.390(15) .
U5 O6 2.421(16) 2_755
U6 O44 1.771(17) .
U6 O78 1.775(17) .
U6 O103 2.36(2) .
U6 O59 2.369(16) .
U6 O97 2.370(17) .
U6 O48 2.375(16) .
U6 O37 2.376(16) .
U6 O6 2.380(16) .
U7 O45 1.805(14) .
U7 O102 1.821(18) .
U7 O8 2.337(15) .
U7 O27 2.356(17) .
U7 O28 2.370(17) .
U7 O24 2.378(17) .
U7 O42 2.396(16) 4_655
U7 O19 2.406(15) .
U8 O63 1.780(14) .
U8 O82 1.790(16) .
U8 O23 2.346(17) .
U8 O43 2.365(16) .
U8 O57 2.388(16) .
U8 O4 2.390(14) .
U8 O22 2.392(15) .
U8 O2 2.428(14) .
U9 O98 1.793(17) .
U9 O64 1.807(17) .
U9 O14 2.361(16) .
U9 O46 2.368(17) .
U9 O29 2.373(16) .
U9 O67 2.378(16) .
U9 O49 2.379(16) .
U9 O90 2.396(18) .
U10 O94 1.784(18) .
U10 O35 1.798(15) .
U10 O27 2.339(17) .
U10 O1 2.345(15) 4_655
U10 O96 2.357(17) .
U10 O61 2.385(17) .
U10 O18 2.409(15) 4_655
U10 O19 2.415(15) .
U11 O7 1.774(16) .
U11 O40 1.800(16) .
U11 O68 2.343(16) .
U11 O30 2.348(16) .
U11 O36 2.356(16) .
U11 O21 2.368(16) .
U11 O38 2.385(16) .
U11 O11 2.388(16) .
U12 O51 1.792(15) .
U12 O89 1.794(15) .
U12 O31 2.331(16) .
U12 O8 2.345(15) 4_645
U12 O15 2.365(16) .
U12 O71 2.376(17) .
U12 O42 2.409(16) .
U12 O26 2.412(15) .
U13 O95 1.797(18) .
U13 O104 1.797(18) .
U13 O50 2.338(17) .
U13 O75 2.345(16) .
U13 O43 2.361(15) .
U13 O92 2.37(2) .
U13 O22 2.375(15) .
U13 O99 2.406(19) .
U14 O86 1.786(16) .
U14 O53 1.801(16) .
U14 O91 2.333(17) .
U14 O76 2.350(16) 4_645
U14 O56 2.357(16) 2_655
U14 O71 2.383(16) .
U14 O79 2.394(16) .
U14 O15 2.399(16) .
U15 O81 1.783(17) .
U15 O69 1.810(17) .
U15 O90 2.357(19) .
U15 O76 2.362(16) .
U15 O79 2.363(16) 4_655
U15 O36 2.373(16) .
U15 O68 2.387(16) .
U15 O46 2.396(17) .
U16 O73 1.778(17) .
U16 O66 1.787(18) .
U16 O77 2.369(17) .
U16 O85 2.372(16) .
U16 O13 2.375(15) .
U16 O92 2.38(2) .
U16 O32 2.386(17) .
U16 O99 2.417(18) .
U17 O62 1.791(17) .
U17 O25 1.799(16) .
U17 O77 2.346(17) .
U17 O32 2.366(16) .
U17 O96 2.366(16) .
U17 O60 2.376(16) .
U17 O61 2.390(16) .
U17 O17 2.397(16) .
U18 O101 1.796(17) .
U18 O93 1.831(18) .
U18 O91 2.358(17) 2_655
U18 O105 2.37(2) .
U18 O72 2.374(17) .
U18 O87 2.376(16) .
U18 O56 2.396(16) .
U18 O105 2.41(2) 2_655
U19 O34 1.788(16) .
U19 O10 1.792(15) .
U19 O29 2.361(16) .
U19 O75 2.361(16) .
U19 O24 2.387(16) .
U19 O28 2.394(17) .
U19 O50 2.402(17) .
U19 O14 2.406(16) .
U20 O88 1.796(17) .
U20 O80 1.806(17) .
U20 O72 2.361(17) .
U20 O30 2.366(16) 3_445
U20 O87 2.372(16) .
U20 O55 2.380(17) .
U20 O47 2.390(16) .
U20 O21 2.411(15) 3_445
U21 O54 1.776(16) .
U21 O41 1.793(17) .
U21 O1 2.330(16) .
U21 O47 2.343(16) .
U21 O31 2.349(16) .
U21 O55 2.360(17) .
U21 O18 2.392(16) .
U21 O26 2.395(16) .
K1 O66 2.719(19) 2_755
K1 O44 2.799(18) .
K1 O84 2.832(18) .
K1 O62 3.092(18) 2_755
K1 O20 3.130(17) 2_755
K1 O32 3.163(19) 2_755
K1 O59 3.198(18) .
K1 O17 3.228(18) 2_755
K1 O13 3.268(18) 2_755
K1 O6 3.312(18) .
K2 O101 2.650(19) .
K2 O7 2.784(18) 3_445
K2 O81 2.862(18) 3_445
K2 O88 3.090(19) .
K2 O86 3.119(18) 2_655
K2 O68 3.201(19) 3_445
K2 O21 3.222(19) 3_445
K2 O79 3.249(18) 2_655
K2 O87 3.257(19) .
K2 O56 3.298(18) .
K3 O95 2.66(2) .
K3 O98 2.773(19) .
K3 O83 2.79(2) .
K3 O34 3.091(18) .
K3 O82 3.130(18) .
K3 O49 3.207(19) .
K3 O50 3.26(2) .
K3 O22 3.287(18) .
K3 O57 3.293(19) .
K3 O14 3.296(18) .
Li1 O107 2.01(6) .
Li1 O3 2.02(2) .
Li1 O3 2.02(2) 2_755
Li1 O58 2.055(19) 2_755
Li1 O58 2.055(19) .
Li2 O45 1.98(5) .
Li2 O35 1.99(5) .
Li2 O119 2.04(5) .
Li2 O89 2.08(5) 4_655
Li2 O54 2.14(5) 4_655
O1 O18 1.46(2) .
O1 U10 2.345(15) 4_645
O5 O39 1.46(2) .
O6 O37 1.49(2) .
O6 U5 2.421(16) 2_755
O7 K2 2.784(18) 3
O8 O42 1.48(2) 4_655
O8 U12 2.346(15) 4_655
O12 O65 1.47(2) 2_755
O12 U4 2.328(16) 2_755
O13 O85 1.48(2) .
O13 K1 3.268(18) 2_755
O14 O29 1.50(2) .
O17 O60 1.48(2) .
O17 U3 2.379(16) 2_755
O17 K1 3.227(18) 2_755
O18 U10 2.409(15) 4_645
O19 O27 1.50(2) .
O20 K1 3.130(17) 2_755
O21 O30 1.47(2) .
O21 U20 2.411(15) 3
O21 K2 3.222(19) 3
O22 O43 1.51(2) .
O23 O57 1.51(2) .
O26 O31 1.48(2) .
O30 U20 2.366(16) 3
O32 O77 1.52(2) .
O32 K1 3.163(19) 2_755
O36 O68 1.48(2) .
O37 U5 2.355(16) 2_755
O42 O8 1.48(2) 4_645
O42 U7 2.396(16) 4_645
O48 O59 1.48(2) .
O49 O67 1.52(2) .
O50 O75 1.49(2) .
O54 Li2 2.14(5) 4_645
O56 O91 1.47(2) 2_655
O56 U14 2.357(16) 2_655
O60 U3 2.363(16) 2_755
O62 K1 3.092(18) 2_755
O65 O12 1.47(2) 2_755
O65 U1 2.397(16) 2_755
O66 K1 2.719(19) 2_755
O68 K2 3.201(19) 3
O72 O87 1.51(2) .
O76 O79 1.48(2) 4_655
O76 U14 2.350(16) 4_655
O79 O76 1.48(2) 4_645
O79 U15 2.363(16) 4_645
O79 K2 3.249(18) 2_655
O81 K2 2.862(18) 3
O86 K2 3.119(18) 2_655
O89 Li2 2.08(5) 4_645
O91 O56 1.47(2) 2_655
O91 U18 2.358(17) 2_655
O105 U18 2.41(2) 2_655
O112 O116 1.33(4) .
